data_7218038
loop_
_publ_author_name
'Jiang, Wei'
'Zhang, Hang'
'Yang, Jin'
'Liu, Ying-Ying'
'Liu, Hai-Yan'
'Ma, Jian-Fang'

_publ_section_title
;
 Three resorcin[4]arene-based complexes with Cu(ii)-exchange
 characteristics and fluorescence sensing of polyoxometalates in aqueous
 solutions
;
_journal_issue 41
_journal_name_full CrystEngComm
_journal_page_first 9638
_journal_paper_doi 10.1039/C4CE01376J
_journal_volume 16
_journal_year 2014
_chemical_formula_moiety 'C96 H96 O36 Zn4'
_chemical_formula_sum 'C96 H96 O36 Zn4'
_chemical_formula_weight 2087.40
_chemical_name_systematic
;
 ?
;
_space_group_IT_number 29
_space_group_name_Hall 'P 2c -2ac'
_symmetry_cell_setting orthorhombic
_symmetry_space_group_name_Hall 'P 2c -2ac'
_symmetry_space_group_name_H-M 'P c a 21'
_atom_sites_solution_hydrogens geom
_atom_sites_solution_primary direct
_atom_sites_solution_secondary difmap
_audit_creation_method SHELXL-97
_cell_angle_alpha 90.00
_cell_angle_beta 90.00
_cell_angle_gamma 90.00
_cell_formula_units_Z 4
_cell_length_a 17.6923(7)
_cell_length_b 15.6746(7)
_cell_length_c 42.5940(11)
_cell_measurement_reflns_used 13124
_cell_measurement_temperature 293(2)
_cell_measurement_theta_max 67.8267
_cell_measurement_theta_min 3.4982
_cell_volume 11812.2(8)
_computing_cell_refinement 'CrysAlisPro(1.171.35.21) (Agilent Tech., 2012)'
_computing_data_collection 'CrysAlisPro(1.171.35.21) (Agilent Tech., 2012)'
_computing_data_reduction 'CrysAlisPro(1.171.35.21) (Agilent Tech., 2012)'
_computing_structure_refinement 'SHELXL-97 (Sheldrick, 2008)'
_computing_structure_solution 'SHELXS-97 (Sheldrick, 2008)'
_diffrn_ambient_temperature 293(2)
_diffrn_detector_area_resol_mean 10.0
_diffrn_measured_fraction_theta_full 0.987
_diffrn_measured_fraction_theta_max 0.966
_diffrn_measurement_device_type 'Oxford Diffraction Gemini R Ultra'
_diffrn_measurement_method '\w scan'
_diffrn_radiation_monochromator graphite
_diffrn_radiation_source 'fine-focus sealed tube'
_diffrn_radiation_type CuK\a
_diffrn_radiation_wavelength 1.54184
_diffrn_reflns_av_R_equivalents 0.0693
_diffrn_reflns_av_sigmaI/netI 0.0524
_diffrn_reflns_limit_h_max 20
_diffrn_reflns_limit_h_min -19
_diffrn_reflns_limit_k_max 18
_diffrn_reflns_limit_k_min -18
_diffrn_reflns_limit_l_max 34
_diffrn_reflns_limit_l_min -50
_diffrn_reflns_number 48518
_diffrn_reflns_theta_full 67.684
_diffrn_reflns_theta_max 66
_diffrn_reflns_theta_min 3.50
_exptl_absorpt_coefficient_mu 1.517
_exptl_absorpt_correction_T_max 1.00000
_exptl_absorpt_correction_T_min 0.46931
_exptl_absorpt_correction_type multi-scan
_exptl_absorpt_process_details
; 
CrysAlis (Oxford Diffraction, 2006)
;
_exptl_crystal_colour colorless
_exptl_crystal_density_diffrn 1.174
_exptl_crystal_density_method 'not measured'
_exptl_crystal_description block
_exptl_crystal_F_000 4320
_exptl_crystal_size_max 0.24
_exptl_crystal_size_mid 0.22
_exptl_crystal_size_min 0.16
_platon_squeeze_details
;
;
_refine_diff_density_max 0.983
_refine_diff_density_min -0.811
_refine_diff_density_rms 0.092
_refine_ls_abs_structure_details 'Flack H D (1983), Acta Cryst. A39, 876-881'
_refine_ls_abs_structure_Flack 0.47(5)
_refine_ls_extinction_method none
_refine_ls_goodness_of_fit_ref 1.011
_refine_ls_hydrogen_treatment mixed
_refine_ls_matrix_type full
_refine_ls_number_parameters 1262
_refine_ls_number_reflns 15528
_refine_ls_number_restraints 26
_refine_ls_restrained_S_all 1.015
_refine_ls_R_factor_all 0.1247
_refine_ls_R_factor_gt 0.0998
_refine_ls_shift/su_max 0.108
_refine_ls_shift/su_mean 0.018
_refine_ls_structure_factor_coef Fsqd
_refine_ls_weighting_details 'calc w=1/[\s^2^(Fo^2^)+(0.1894P)^2^+10.6010P] where P=(Fo^2^+2Fc^2^)/3'
_refine_ls_weighting_scheme calc
_refine_ls_wR_factor_gt 0.2696
_refine_ls_wR_factor_ref 0.2953
_reflns_number_gt 10762
_reflns_number_total 15528
_reflns_threshold_expression >2\s(I)
_cod_data_source_file c4ce01376j2.cif
_cod_data_source_block Compound-2
_cod_depositor_comments 'Adding full bibliography for 7218037--7218039.cif.'
_cod_database_code 7218038

loop_
_symmetry_equiv_pos_as_xyz
'x, y, z'
'-x, -y, z+1/2'
'x+1/2, -y, z'
'-x+1/2, y, z+1/2'

loop_
_atom_site_label
_atom_site_type_symbol
_atom_site_fract_x
_atom_site_fract_y
_atom_site_fract_z
_atom_site_U_iso_or_equiv
_atom_site_adp_type
_atom_site_occupancy
_atom_site_symmetry_multiplicity
_atom_site_calc_flag
_atom_site_refinement_flags
Zn1 Zn 0.79726(11) -0.04705(14) 0.13654(4) 0.1047(7) Uani 1 1 d .
Zn2' Zn 0.5431(3) 0.0436(4) 0.16321(10) 0.0877(16) Uani 0.30 1 d P
Zn2 Zn 0.54753(11) -0.05754(16) 0.16204(4) 0.0751(6) Uani 0.70 1 d P
Zn3 Zn 0.48528(19) -0.4783(3) 0.16688(7) 0.1020(12) Uani 0.50 1 d P
Zn3' Zn 0.48504(15) -0.5800(2) 0.16522(5) 0.0727(7) Uani 0.50 1 d P
Zn4 Zn 0.23115(10) -0.57630(14) 0.13528(4) 0.1019(6) Uani 1 1 d .
C1 C 0.3934(6) -0.0119(8) 0.1831(2) 0.072(3) Uani 1 1 d U
C2 C 0.4151(5) -0.0236(7) 0.21632(19) 0.058(2) Uani 1 1 d .
H2A H 0.3792 0.0061 0.2296 0.070 Uiso 1 1 calc R
H2B H 0.4646 0.0015 0.2198 0.070 Uiso 1 1 calc R
C3 C 0.4173(5) -0.1165(7) 0.22535(17) 0.064(2) Uani 1 1 d .
H3A H 0.4514 -0.1471 0.2115 0.077 Uiso 1 1 calc R
H3B H 0.3673 -0.1412 0.2232 0.077 Uiso 1 1 calc R
C4 C 0.4452(5) -0.1251(7) 0.26051(17) 0.063(2) Uani 1 1 d .
H4 H 0.4927 -0.0935 0.2624 0.075 Uiso 1 1 calc R
C5 C 0.5295(6) -0.1016(9) 0.3267(2) 0.086(4) Uani 1 1 d .
H5A H 0.4934 -0.1334 0.3392 0.103 Uiso 1 1 calc R
H5B H 0.5695 -0.0826 0.3406 0.103 Uiso 1 1 calc R
C6 C 0.4152(5) -0.0384(7) 0.3091(2) 0.063(2) Uani 1 1 d .
C7 C 0.3870(5) -0.0826(6) 0.28259(17) 0.055(2) Uani 1 1 d .
C8 C 0.3098(4) -0.0875(6) 0.27836(17) 0.0480(18) Uani 1 1 d .
H8 H 0.2906 -0.1181 0.2614 0.058 Uiso 1 1 calc R
C9 C 0.2614(5) -0.0484(6) 0.29847(19) 0.054(2) Uani 1 1 d .
C10 C 0.2885(5) -0.0091(6) 0.32486(19) 0.052(2) Uani 1 1 d .
C11 C 0.3678(6) 0.0013(6) 0.3300(2) 0.062(3) Uani 1 1 d .
C12 C 0.3974(7) 0.0549(9) 0.3569(2) 0.091(4) Uani 1 1 d .
H12A H 0.3557 0.0761 0.3691 0.137 Uiso 1 1 calc R
H12B H 0.4259 0.1021 0.3487 0.137 Uiso 1 1 calc R
H12C H 0.4294 0.0206 0.3700 0.137 Uiso 1 1 calc R
C13 C 0.1169(9) 0.0291(10) 0.2112(3) 0.093(5) Uani 1 1 d .
C14 C 0.1624(7) 0.0281(7) 0.2429(2) 0.074(3) Uani 1 1 d .
H14A H 0.2161 0.0326 0.2387 0.089 Uiso 1 1 calc R
H14B H 0.1476 0.0764 0.2558 0.089 Uiso 1 1 calc R
C15 C 0.1458(6) -0.0558(6) 0.2606(2) 0.063(2) Uani 1 1 d .
H15A H 0.0917 -0.0657 0.2606 0.075 Uiso 1 1 calc R
H15B H 0.1695 -0.1026 0.2495 0.075 Uiso 1 1 calc R
C16 C 0.1742(5) -0.0548(5) 0.29434(18) 0.0492(18) Uani 1 1 d .
H16 H 0.1519 -0.0048 0.3046 0.059 Uiso 1 1 calc R
C17 C 0.2043(6) -0.0212(7) 0.3687(2) 0.068(3) Uani 1 1 d .
H17A H 0.2367 -0.0700 0.3726 0.081 Uiso 1 1 calc R
H17B H 0.1994 0.0102 0.3882 0.081 Uiso 1 1 calc R
C18 C 0.1328(5) -0.1275(6) 0.34395(19) 0.057(2) Uani 1 1 d .
C19 C 0.1474(4) -0.1331(5) 0.31236(17) 0.0468(17) Uani 1 1 d .
C20 C 0.1424(4) -0.2147(5) 0.29815(17) 0.0480(18) Uani 1 1 d .
H20 H 0.1561 -0.2202 0.2772 0.058 Uiso 1 1 calc R
C21 C 0.1185(4) -0.2853(7) 0.3138(2) 0.062(2) Uani 1 1 d .
C22 C 0.1002(4) -0.2768(6) 0.34550(19) 0.054(2) Uani 1 1 d .
C23 C 0.1052(4) -0.1986(6) 0.36121(19) 0.057(2) Uani 1 1 d .
C24 C 0.0844(7) -0.1867(7) 0.3956(2) 0.076(3) Uani 1 1 d .
H24A H 0.0924 -0.1283 0.4015 0.114 Uiso 1 1 calc R
H24B H 0.1155 -0.2231 0.4084 0.114 Uiso 1 1 calc R
H24C H 0.0322 -0.2013 0.3987 0.114 Uiso 1 1 calc R
C25 C 0.0535(8) -0.4533(12) 0.2162(3) 0.103(4) Uani 1 1 d U
C26 C 0.0917(6) -0.4557(9) 0.2488(2) 0.086(4) Uani 1 1 d .
H26A H 0.0646 -0.4953 0.2622 0.103 Uiso 1 1 calc R
H26B H 0.1430 -0.4767 0.2465 0.103 Uiso 1 1 calc R
C27 C 0.0937(5) -0.3714(7) 0.26404(17) 0.064(2) Uani 1 1 d .
H27A H 0.0440 -0.3457 0.2624 0.077 Uiso 1 1 calc R
H27B H 0.1288 -0.3353 0.2526 0.077 Uiso 1 1 calc R
C28 C 0.1171(5) -0.3726(6) 0.29901(17) 0.057(2) Uani 1 1 d .
H28 H 0.0785 -0.4056 0.3102 0.068 Uiso 1 1 calc R
C29 C 0.1338(5) -0.4006(7) 0.37395(19) 0.066(3) Uani 1 1 d .
H29A H 0.1798 -0.3673 0.3757 0.079 Uiso 1 1 calc R
H29B H 0.1206 -0.4202 0.3948 0.079 Uiso 1 1 calc R
C30 C 0.2032(5) -0.4637(6) 0.3325(2) 0.055(2) Uani 1 1 d .
C31 C 0.1925(5) -0.4163(5) 0.30527(17) 0.0523(19) Uani 1 1 d .
C32 C 0.2500(5) -0.4118(6) 0.28399(16) 0.0507(19) Uani 1 1 d .
H32 H 0.2422 -0.3805 0.2657 0.061 Uiso 1 1 calc R
C33 C 0.3205(5) -0.4519(6) 0.28821(17) 0.0508(19) Uani 1 1 d .
C34 C 0.3268(5) -0.4970(6) 0.3173(2) 0.057(2) Uani 1 1 d .
C35 C 0.2693(6) -0.5037(6) 0.33844(19) 0.056(2) Uani 1 1 d .
C36 C 0.2839(7) -0.5544(9) 0.3684(3) 0.090(4) Uani 1 1 d .
H36A H 0.3344 -0.5766 0.3680 0.136 Uiso 1 1 calc R
H36B H 0.2486 -0.6008 0.3697 0.136 Uiso 1 1 calc R
H36C H 0.2778 -0.5178 0.3863 0.136 Uiso 1 1 calc R
C37 C 0.3249(7) -0.5380(8) 0.1866(2) 0.076(3) Uani 1 1 d .
C38 C 0.3423(7) -0.5315(9) 0.2203(2) 0.084(3) Uani 1 1 d .
H38A H 0.2980 -0.5493 0.2321 0.101 Uiso 1 1 calc R
H38B H 0.3826 -0.5713 0.2251 0.101 Uiso 1 1 calc R
C39 C 0.3648(6) -0.4472(7) 0.23145(19) 0.067(2) Uani 1 1 d .
H39A H 0.3236 -0.4076 0.2278 0.080 Uiso 1 1 calc R
H39B H 0.4078 -0.4279 0.2192 0.080 Uiso 1 1 calc R
C40 C 0.3857(5) -0.4443(6) 0.26589(19) 0.057(2) Uani 1 1 d .
H40 H 0.4187 -0.4934 0.2698 0.068 Uiso 1 1 calc R
C41 C 0.4569(5) -0.4872(8) 0.3328(3) 0.073(3) Uani 1 1 d .
H41A H 0.4359 -0.4398 0.3446 0.087 Uiso 1 1 calc R
H41B H 0.4875 -0.5204 0.3473 0.087 Uiso 1 1 calc R
C42 C 0.4896(5) -0.3742(7) 0.2981(2) 0.062(2) Uani 1 1 d .
C43 C 0.4314(4) -0.3644(6) 0.27474(16) 0.054(2) Uani 1 1 d .
C44 C 0.4184(4) -0.2855(6) 0.26276(16) 0.052(2) Uani 1 1 d .
H44 H 0.3803 -0.2790 0.2479 0.062 Uiso 1 1 calc R
C45 C 0.4594(4) -0.2142(6) 0.27166(18) 0.052(2) Uani 1 1 d .
C46 C 0.5178(5) -0.2245(7) 0.2946(2) 0.064(2) Uani 1 1 d .
C47 C 0.5316(5) -0.3052(8) 0.3071(2) 0.071(3) Uani 1 1 d .
C48 C 0.5952(5) -0.3158(8) 0.3312(2) 0.075(3) Uani 1 1 d .
H48A H 0.6182 -0.2613 0.3352 0.113 Uiso 1 1 calc R
H48B H 0.6326 -0.3544 0.3231 0.113 Uiso 1 1 calc R
H48C H 0.5748 -0.3381 0.3504 0.113 Uiso 1 1 calc R
C49 C 0.6387(6) -0.0043(8) 0.1139(2) 0.071(3) Uani 1 1 d U
C50 C 0.6640(6) 0.0075(8) 0.0800(2) 0.074(3) Uani 1 1 d .
H50A H 0.6270 -0.0178 0.0661 0.089 Uiso 1 1 calc R
H50B H 0.7117 -0.0217 0.0768 0.089 Uiso 1 1 calc R
C51 C 0.6734(6) 0.1034(7) 0.07191(19) 0.069(3) Uani 1 1 d .
H51A H 0.6259 0.1331 0.0751 0.083 Uiso 1 1 calc R
H51B H 0.7111 0.1290 0.0855 0.083 Uiso 1 1 calc R
C52 C 0.6976(4) 0.1114(6) 0.03849(17) 0.0503(19) Uani 1 1 d .
H52 H 0.7444 0.0784 0.0364 0.060 Uiso 1 1 calc R
C53 C 0.7809(5) 0.0935(6) -0.0286(2) 0.062(2) Uani 1 1 d .
H53A H 0.7463 0.1283 -0.0408 0.074 Uiso 1 1 calc R
H53B H 0.8199 0.0730 -0.0427 0.074 Uiso 1 1 calc R
C54 C 0.6664(5) 0.0330(6) -0.0111(2) 0.057(2) Uani 1 1 d .
C55 C 0.6421(5) 0.0742(6) 0.01538(17) 0.056(2) Uani 1 1 d .
C56 C 0.5630(4) 0.0810(5) 0.01974(15) 0.0456(17) Uani 1 1 d .
H56 H 0.5455 0.1086 0.0376 0.055 Uiso 1 1 calc R
C57 C 0.5096(5) 0.0485(5) -0.00133(16) 0.0490(19) Uani 1 1 d .
C58 C 0.5390(7) 0.0059(6) -0.02789(19) 0.063(3) Uani 1 1 d .
C59 C 0.6151(6) -0.0032(7) -0.0334(3) 0.069(3) Uani 1 1 d .
C60 C 0.6457(8) -0.0497(8) -0.0612(2) 0.090(4) Uani 1 1 d .
H60A H 0.7000 -0.0481 -0.0608 0.134 Uiso 1 1 calc R
H60B H 0.6279 -0.0229 -0.0801 0.134 Uiso 1 1 calc R
H60C H 0.6289 -0.1079 -0.0607 0.134 Uiso 1 1 calc R
C61 C 0.3678(6) -0.0160(10) 0.0875(2) 0.077(3) Uani 1 1 d .
C62 C 0.4109(6) -0.0175(8) 0.0549(2) 0.075(3) Uani 1 1 d .
H62A H 0.4644 -0.0259 0.0586 0.090 Uiso 1 1 calc R
H62B H 0.3927 -0.0652 0.0425 0.090 Uiso 1 1 calc R
C63 C 0.3997(4) 0.0620(7) 0.03731(18) 0.057(2) Uani 1 1 d .
H63A H 0.4260 0.1075 0.0482 0.068 Uiso 1 1 calc R
H63B H 0.3462 0.0758 0.0375 0.068 Uiso 1 1 calc R
C64 C 0.4269(5) 0.0604(6) 0.00279(18) 0.055(2) Uani 1 1 d .
H64 H 0.4017 0.0124 -0.0076 0.066 Uiso 1 1 calc R
C65 C 0.4565(7) 0.0321(7) -0.07132(19) 0.068(3) Uani 1 1 d .
H65A H 0.4899 0.0809 -0.0731 0.081 Uiso 1 1 calc R
H65B H 0.4535 0.0054 -0.0918 0.081 Uiso 1 1 calc R
C66 C 0.3812(5) 0.1365(6) -0.04594(18) 0.054(2) Uani 1 1 d .
C67 C 0.4014(4) 0.1420(6) -0.01386(16) 0.051(2) Uani 1 1 d .
C68 C 0.3986(4) 0.2162(6) 0.00076(18) 0.055(2) Uani 1 1 d .
H68 H 0.4122 0.2186 0.0218 0.067 Uiso 1 1 calc R
C69 C 0.3758(4) 0.2927(6) -0.01447(16) 0.0472(19) Uani 1 1 d .
C70 C 0.3562(4) 0.2871(6) -0.04636(18) 0.056(2) Uani 1 1 d .
C71 C 0.3592(5) 0.2123(6) -0.06193(17) 0.0530(19) Uani 1 1 d .
C72 C 0.3341(7) 0.2043(7) -0.09686(19) 0.072(3) Uani 1 1 d .
H72A H 0.3400 0.1463 -0.1037 0.108 Uiso 1 1 calc R
H72B H 0.3648 0.2409 -0.1097 0.108 Uiso 1 1 calc R
H72C H 0.2821 0.2208 -0.0988 0.108 Uiso 1 1 calc R
C73 C 0.3069(7) 0.4629(10) 0.0859(3) 0.084(3) Uani 1 1 d U
C74 C 0.3480(5) 0.4569(6) 0.0543(2) 0.062(2) Uani 1 1 d .
H74A H 0.3251 0.4985 0.0404 0.075 Uiso 1 1 calc R
H74B H 0.3998 0.4750 0.0577 0.075 Uiso 1 1 calc R
C75 C 0.3507(5) 0.3749(6) 0.03726(19) 0.056(2) Uani 1 1 d .
H75A H 0.3010 0.3489 0.0385 0.067 Uiso 1 1 calc R
H75B H 0.3856 0.3376 0.0482 0.067 Uiso 1 1 calc R
C76 C 0.3742(4) 0.3775(6) 0.00231(17) 0.0470(18) Uani 1 1 d .
H76 H 0.3372 0.4133 -0.0086 0.056 Uiso 1 1 calc R
C77 C 0.3934(5) 0.4128(7) -0.0726(2) 0.065(2) Uani 1 1 d .
H77A H 0.4387 0.3786 -0.0750 0.078 Uiso 1 1 calc R
H77B H 0.3808 0.4363 -0.0930 0.078 Uiso 1 1 calc R
C78 C 0.4667(4) 0.4678(6) -0.03009(18) 0.0520(19) Uani 1 1 d .
C79 C 0.4517(5) 0.4192(5) -0.00235(16) 0.0486(18) Uani 1 1 d .
C80 C 0.5103(4) 0.4106(6) 0.01876(17) 0.0492(18) Uani 1 1 d .
H80 H 0.5019 0.3799 0.0371 0.059 Uiso 1 1 calc R
C81 C 0.5831(5) 0.4463(6) 0.01368(19) 0.053(2) Uani 1 1 d .
C82 C 0.5928(5) 0.4926(6) -0.0137(2) 0.053(2) Uani 1 1 d .
C83 C 0.5354(4) 0.5060(6) -0.0364(2) 0.051(2) Uani 1 1 d .
C84 C 0.5509(7) 0.5577(8) -0.0654(2) 0.079(3) Uani 1 1 d .
H84A H 0.6020 0.5783 -0.0649 0.119 Uiso 1 1 calc R
H84B H 0.5167 0.6052 -0.0663 0.119 Uiso 1 1 calc R
H84C H 0.5440 0.5226 -0.0837 0.119 Uiso 1 1 calc R
C85 C 0.5769(5) 0.5080(8) 0.1167(2) 0.070(3) Uani 1 1 d .
C86 C 0.5973(7) 0.5159(7) 0.0823(2) 0.073(3) Uani 1 1 d .
H86A H 0.6378 0.5570 0.0796 0.088 Uiso 1 1 calc R
H86B H 0.5539 0.5352 0.0703 0.088 Uiso 1 1 calc R
C87 C 0.6228(5) 0.4277(6) 0.07067(18) 0.057(2) Uani 1 1 d .
H87A H 0.6651 0.4080 0.0832 0.068 Uiso 1 1 calc R
H87B H 0.5817 0.3872 0.0731 0.068 Uiso 1 1 calc R
C88 C 0.6459(4) 0.4325(6) 0.03642(17) 0.0474(18) Uani 1 1 d .
H88 H 0.6800 0.4815 0.0344 0.057 Uiso 1 1 calc R
C89 C 0.7214(5) 0.4770(9) -0.0320(2) 0.079(3) Uani 1 1 d .
H89A H 0.6987 0.4304 -0.0436 0.095 Uiso 1 1 calc R
H89B H 0.7523 0.5097 -0.0465 0.095 Uiso 1 1 calc R
C90 C 0.7471(5) 0.3613(7) 0.00371(19) 0.060(2) Uani 1 1 d .
C91 C 0.6903(4) 0.3540(7) 0.02596(18) 0.058(2) Uani 1 1 d .
C92 C 0.6762(4) 0.2719(7) 0.03770(19) 0.057(2) Uani 1 1 d .
H92 H 0.6388 0.2643 0.0528 0.069 Uiso 1 1 calc R
C93 C 0.7161(4) 0.2036(7) 0.02751(18) 0.057(2) Uani 1 1 d .
C94 C 0.7730(5) 0.2135(7) 0.00538(19) 0.064(3) Uani 1 1 d .
C95 C 0.7908(5) 0.2952(6) -0.0067(2) 0.061(2) Uani 1 1 d .
C96 C 0.8558(7) 0.3089(10) -0.0299(3) 0.109(5) Uani 1 1 d .
H96A H 0.8801 0.2553 -0.0341 0.163 Uiso 1 1 calc R
H96B H 0.8918 0.3479 -0.0210 0.163 Uiso 1 1 calc R
H96C H 0.8363 0.3321 -0.0491 0.163 Uiso 1 1 calc R
O1 O 0.4405(4) -0.0083(7) 0.16287(16) 0.098(3) Uani 1 1 d .
O2 O 0.3243(5) 0.0000(8) 0.1778(2) 0.112(3) Uani 1 1 d .
O3 O 0.1033(6) 0.0951(8) 0.1996(2) 0.122(4) Uani 1 1 d .
O4 O 0.0958(6) -0.0348(9) 0.1990(2) 0.113(3) Uani 1 1 d .
O5 O 0.0305(7) -0.3944(10) 0.2045(2) 0.148(5) Uani 1 1 d U
O6 O 0.0413(6) -0.5350(9) 0.2043(2) 0.126(4) Uani 1 1 d .
O7 O 0.2623(4) -0.5392(8) 0.17775(18) 0.109(3) Uani 1 1 d .
O8 O 0.3776(5) -0.5341(9) 0.16638(18) 0.133(4) Uani 1 1 d .
O9 O 0.3478(6) -0.0814(9) 0.1004(2) 0.081(4) Uani 0.60 1 d P
O9' O 0.2953(7) -0.0711(8) 0.1334(4) 0.049(3) Uiso 0.40 1 d P
O11 O 0.5746(4) -0.0076(10) 0.12105(17) 0.142(5) Uani 1 1 d .
O10 O 0.3520(6) 0.0545(9) 0.09779(19) 0.116(4) Uani 1 1 d .
O12 O 0.6897(5) -0.0230(11) 0.13480(19) 0.181(7) Uani 1 1 d .
O13 O 0.6278(4) 0.5235(7) 0.13673(18) 0.099(3) Uani 1 1 d .
O14 O 0.5123(6) 0.4794(9) 0.12498(19) 0.125(4) Uani 1 1 d .
O15 O 0.2838(7) 0.3924(9) 0.0949(2) 0.134(4) Uani 1 1 d .
O16 O 0.2950(6) 0.5202(7) 0.1002(2) 0.060(3) Uani 0.60 1 d P
O16' O 0.2408(6) -0.4731(6) 0.1347(3) 0.029(2) Uiso 0.40 1 d P
O17 O 0.5605(3) -0.1564(5) 0.30395(16) 0.0701(18) Uani 1 1 d .
O18 O 0.4939(3) -0.0312(5) 0.31423(14) 0.0644(17) Uani 1 1 d .
O19 O 0.2402(4) 0.0327(4) 0.34580(14) 0.0636(16) Uani 1 1 d .
O20 O 0.1344(4) -0.0498(4) 0.35973(13) 0.0666(17) Uani 1 1 d .
O21 O 0.0761(3) -0.3478(5) 0.36293(14) 0.0652(16) Uani 1 1 d .
O22 O 0.1482(3) -0.4712(4) 0.35522(12) 0.0564(14) Uani 1 1 d .
O23 O 0.3983(4) -0.5375(5) 0.32286(14) 0.0667(17) Uani 1 1 d .
O24 O 0.5035(3) -0.4549(5) 0.31021(14) 0.0658(17) Uani 1 1 d .
O25 O 0.8152(4) 0.1457(5) -0.00521(14) 0.0723(18) Uani 1 1 d .
O26 O 0.7413(4) 0.0233(5) -0.01659(16) 0.0749(19) Uani 1 1 d .
O27 O 0.4880(4) -0.0263(4) -0.04995(14) 0.0700(18) Uani 1 1 d .
O28 O 0.3837(4) 0.0610(4) -0.06272(14) 0.0593(15) Uani 1 1 d .
O29 O 0.3342(3) 0.3604(4) -0.06247(13) 0.0594(15) Uani 1 1 d .
O30 O 0.4082(4) 0.4795(4) -0.05187(13) 0.0628(16) Uani 1 1 d .
O31 O 0.6620(4) 0.5316(5) -0.01923(15) 0.0676(17) Uani 1 1 d .
O32 O 0.7671(3) 0.4440(4) -0.00813(15) 0.0643(16) Uani 1 1 d .
O1W O 0.7852(11) -0.1690(11) 0.1485(4) 0.194(6) Uani 1 1 d U
O2W O 0.5097(9) -0.1839(11) 0.1497(3) 0.178(6) Uani 1 1 d .
O3W O 0.458(2) -0.3468(18) 0.1555(5) 0.172(12) Uani 0.50 1 d P
O3W' O 0.4871(17) -0.694(2) 0.1495(5) 0.173(12) Uani 0.50 1 d P
O4W O 0.2075(12) -0.7002(12) 0.1448(4) 0.224(9) Uani 1 1 d .

loop_
_atom_site_aniso_label
_atom_site_aniso_U_11
_atom_site_aniso_U_22
_atom_site_aniso_U_33
_atom_site_aniso_U_23
_atom_site_aniso_U_13
_atom_site_aniso_U_12
Zn1 0.0916(11) 0.181(2) 0.0416(7) -0.0023(10) -0.0007(8) -0.0110(11)
Zn2' 0.075(3) 0.159(5) 0.029(2) 0.002(2) 0.0024(19) -0.020(3)
Zn2 0.0604(10) 0.1354(19) 0.0294(8) -0.0015(9) -0.0045(7) 0.0063(10)
Zn3 0.0693(17) 0.197(4) 0.0401(15) -0.0059(18) -0.0039(12) 0.008(2)
Zn3' 0.0607(14) 0.118(2) 0.0392(12) -0.0029(13) -0.0123(10) 0.0033(14)
Zn4 0.0923(11) 0.1672(17) 0.0462(7) 0.0023(10) -0.0019(8) -0.0006(11)
C1 0.064(5) 0.110(7) 0.043(5) 0.020(4) 0.003(4) -0.001(5)
C2 0.052(5) 0.093(7) 0.030(4) 0.012(4) 0.000(3) -0.006(5)
C3 0.054(5) 0.111(8) 0.028(4) 0.009(4) 0.004(3) 0.001(5)
C4 0.048(4) 0.115(8) 0.026(3) 0.020(4) -0.002(3) -0.017(5)
C5 0.071(6) 0.139(10) 0.048(5) 0.017(6) -0.026(5) -0.028(7)
C6 0.054(5) 0.090(7) 0.044(5) 0.013(4) -0.007(4) -0.032(5)
C7 0.047(4) 0.086(6) 0.032(4) 0.009(4) -0.003(3) -0.035(4)
C8 0.034(3) 0.078(5) 0.032(3) 0.010(3) -0.008(3) 0.001(4)
C9 0.050(4) 0.078(6) 0.035(4) 0.007(4) -0.009(3) 0.014(4)
C10 0.050(5) 0.070(5) 0.037(4) -0.005(4) 0.004(4) 0.002(4)
C11 0.088(7) 0.073(6) 0.025(4) -0.005(4) -0.010(4) -0.012(5)
C12 0.087(7) 0.141(11) 0.045(5) -0.016(6) -0.008(5) -0.050(7)
C13 0.122(11) 0.115(10) 0.041(6) 0.029(7) 0.026(6) 0.059(9)
C14 0.089(7) 0.084(6) 0.050(5) 0.036(5) 0.003(5) 0.037(6)
C15 0.071(6) 0.081(6) 0.036(4) 0.019(4) 0.000(4) 0.020(5)
C16 0.056(4) 0.056(4) 0.036(4) 0.002(3) -0.002(3) 0.011(4)
C17 0.081(7) 0.083(6) 0.039(5) -0.005(4) 0.003(4) 0.029(6)
C18 0.055(4) 0.074(6) 0.043(4) 0.010(4) 0.003(4) 0.020(4)
C19 0.034(3) 0.069(5) 0.037(4) 0.002(3) -0.003(3) 0.019(3)
C20 0.038(3) 0.075(5) 0.031(3) 0.004(3) -0.003(3) 0.005(4)
C21 0.037(4) 0.108(7) 0.040(4) -0.007(5) -0.001(3) -0.012(4)
C22 0.041(4) 0.078(6) 0.042(4) 0.017(4) 0.017(3) 0.007(4)
C23 0.042(4) 0.086(6) 0.043(4) 0.008(4) 0.000(3) 0.026(4)
C24 0.107(8) 0.070(6) 0.051(5) 0.011(4) 0.013(5) 0.019(6)
C25 0.091(9) 0.166(12) 0.050(7) -0.045(7) -0.018(6) -0.009(8)
C26 0.054(5) 0.166(12) 0.038(5) 0.000(6) -0.003(4) -0.004(6)
C27 0.051(4) 0.118(8) 0.024(4) -0.003(4) -0.011(3) 0.000(5)
C28 0.048(4) 0.093(6) 0.029(4) 0.010(4) -0.014(3) -0.005(4)
C29 0.067(5) 0.097(7) 0.033(4) 0.024(4) -0.003(4) -0.026(5)
C30 0.059(5) 0.065(5) 0.039(4) -0.001(4) -0.009(4) -0.010(4)
C31 0.059(5) 0.065(5) 0.033(4) -0.008(3) -0.004(3) -0.012(4)
C32 0.050(4) 0.081(6) 0.021(3) -0.003(3) -0.006(3) 0.004(4)
C33 0.055(4) 0.070(5) 0.028(4) -0.006(3) -0.002(3) -0.015(4)
C34 0.060(5) 0.069(5) 0.042(4) 0.010(4) -0.011(4) 0.006(4)
C35 0.070(6) 0.071(6) 0.028(4) -0.001(3) -0.002(4) 0.012(4)
C36 0.084(7) 0.130(10) 0.056(6) 0.038(6) -0.003(5) 0.015(7)
C37 0.076(7) 0.107(8) 0.046(5) -0.001(5) -0.017(5) 0.011(6)
C38 0.068(6) 0.146(11) 0.040(5) -0.018(6) -0.001(4) -0.023(7)
C39 0.059(5) 0.110(7) 0.032(4) -0.003(4) -0.007(4) -0.005(5)
C40 0.049(4) 0.086(6) 0.035(4) 0.010(4) -0.008(3) 0.008(4)
C41 0.043(5) 0.117(8) 0.057(6) 0.017(5) 0.004(4) 0.022(5)
C42 0.050(5) 0.091(7) 0.046(4) 0.002(4) -0.006(4) 0.010(5)
C43 0.038(4) 0.099(6) 0.024(3) -0.003(4) -0.004(3) 0.005(4)
C44 0.031(3) 0.100(6) 0.025(3) 0.017(4) -0.003(3) 0.009(4)
C45 0.028(3) 0.090(6) 0.039(4) 0.009(4) -0.004(3) -0.008(4)
C46 0.051(4) 0.093(7) 0.046(4) 0.011(5) -0.002(4) -0.001(5)
C47 0.053(5) 0.121(8) 0.038(4) 0.008(5) -0.009(4) -0.021(5)
C48 0.045(5) 0.110(8) 0.070(6) 0.017(6) -0.024(4) -0.018(5)
C49 0.070(6) 0.113(7) 0.031(4) 0.004(4) 0.002(4) -0.013(5)
C50 0.069(6) 0.123(9) 0.030(4) -0.007(5) 0.003(4) -0.005(6)
C51 0.076(6) 0.100(7) 0.032(4) 0.001(4) -0.002(4) 0.021(5)
C52 0.028(3) 0.081(6) 0.041(4) 0.006(4) -0.004(3) 0.001(4)
C53 0.056(5) 0.075(6) 0.054(5) 0.002(4) 0.022(4) 0.020(4)
C54 0.053(5) 0.075(6) 0.045(5) -0.001(4) -0.005(4) 0.014(4)
C55 0.065(5) 0.078(6) 0.025(3) -0.001(3) 0.005(3) -0.008(4)
C56 0.052(4) 0.062(5) 0.023(3) -0.005(3) -0.003(3) 0.016(4)
C57 0.081(6) 0.041(4) 0.025(3) 0.003(3) -0.002(4) -0.002(4)
C58 0.098(8) 0.065(5) 0.028(4) -0.007(4) 0.003(4) -0.022(5)
C59 0.070(6) 0.087(7) 0.051(6) 0.004(5) 0.007(5) 0.002(5)
C60 0.122(10) 0.101(8) 0.046(5) -0.017(5) 0.016(6) -0.003(7)
C61 0.050(5) 0.136(10) 0.044(5) -0.007(6) -0.005(4) 0.032(6)
C62 0.062(6) 0.124(9) 0.038(5) 0.011(5) -0.004(4) -0.007(6)
C63 0.037(4) 0.100(7) 0.034(4) 0.001(4) 0.005(3) -0.016(4)
C64 0.048(4) 0.085(6) 0.031(4) 0.006(4) 0.001(3) -0.016(4)
C65 0.097(8) 0.079(6) 0.027(4) -0.014(4) 0.002(4) -0.011(6)
C66 0.053(4) 0.075(5) 0.034(4) -0.002(4) -0.007(3) -0.017(4)
C67 0.034(3) 0.093(6) 0.025(3) 0.007(4) -0.001(3) -0.009(4)
C68 0.041(4) 0.098(7) 0.027(3) -0.005(4) 0.002(3) -0.011(4)
C69 0.026(3) 0.088(6) 0.028(3) 0.013(3) 0.000(3) -0.003(3)
C70 0.044(4) 0.090(6) 0.035(4) -0.005(4) 0.005(3) -0.014(4)
C71 0.052(4) 0.080(6) 0.027(3) 0.007(4) -0.004(3) 0.001(4)
C72 0.099(7) 0.086(6) 0.031(4) -0.008(4) -0.014(4) -0.008(6)
C73 0.072(6) 0.117(8) 0.063(6) 0.012(6) -0.019(5) -0.009(6)
C74 0.055(5) 0.085(6) 0.047(5) -0.004(4) 0.003(4) 0.021(5)
C75 0.047(4) 0.071(5) 0.051(5) 0.004(4) 0.005(4) -0.005(4)
C76 0.026(3) 0.080(5) 0.035(4) -0.011(4) -0.005(3) -0.003(3)
C77 0.062(5) 0.084(6) 0.048(5) 0.020(5) -0.006(4) 0.009(5)
C78 0.043(4) 0.078(6) 0.036(4) 0.008(4) 0.002(3) 0.011(4)
C79 0.052(4) 0.066(5) 0.028(3) -0.005(3) 0.010(3) 0.013(4)
C80 0.039(4) 0.079(5) 0.030(4) -0.004(3) -0.003(3) 0.000(4)
C81 0.053(5) 0.072(5) 0.035(4) -0.006(4) 0.015(3) -0.009(4)
C82 0.037(4) 0.079(6) 0.042(4) -0.004(4) 0.004(3) -0.006(4)
C83 0.035(4) 0.076(6) 0.042(4) 0.005(4) -0.002(3) 0.003(4)
C84 0.076(7) 0.111(8) 0.050(5) 0.007(5) 0.012(5) 0.009(6)
C85 0.049(5) 0.122(8) 0.039(4) -0.022(5) -0.001(4) 0.027(5)
C86 0.079(7) 0.097(7) 0.043(5) -0.013(5) 0.004(5) -0.006(6)
C87 0.041(4) 0.097(7) 0.033(4) -0.003(4) -0.005(3) 0.005(4)
C88 0.029(3) 0.077(5) 0.036(4) -0.012(3) -0.007(3) -0.018(3)
C89 0.050(5) 0.142(10) 0.046(5) -0.023(6) 0.021(4) -0.015(6)
C90 0.039(4) 0.100(7) 0.039(4) -0.009(4) 0.003(3) -0.018(4)
C91 0.026(3) 0.107(7) 0.040(4) -0.006(4) 0.007(3) -0.019(4)
C92 0.027(3) 0.103(7) 0.042(4) -0.001(4) -0.001(3) 0.007(4)
C93 0.034(4) 0.100(7) 0.037(4) -0.005(4) -0.003(3) 0.009(4)
C94 0.039(4) 0.115(8) 0.040(4) -0.015(5) 0.010(3) 0.003(5)
C95 0.047(4) 0.092(6) 0.045(4) -0.008(4) 0.019(4) -0.018(4)
C96 0.083(8) 0.146(12) 0.096(9) -0.022(8) 0.048(7) -0.046(8)
O1 0.049(4) 0.210(9) 0.034(3) 0.012(4) 0.001(3) -0.010(4)
O2 0.067(5) 0.214(11) 0.054(5) 0.028(5) -0.020(4) -0.005(6)
O3 0.126(7) 0.177(10) 0.062(5) 0.035(6) -0.012(5) 0.075(7)
O4 0.112(7) 0.173(11) 0.053(5) 0.005(6) -0.016(5) 0.011(7)
O5 0.137(9) 0.229(14) 0.079(6) 0.036(8) -0.064(6) -0.020(9)
O6 0.092(7) 0.218(12) 0.068(6) -0.030(6) 0.001(5) -0.047(7)
O7 0.050(4) 0.226(11) 0.051(4) -0.007(5) -0.005(3) 0.013(5)
O8 0.062(5) 0.297(15) 0.038(4) 0.011(6) -0.004(4) -0.009(6)
O9 0.074(7) 0.141(11) 0.027(5) 0.038(6) 0.000(5) -0.053(7)
O11 0.039(4) 0.355(17) 0.033(4) 0.013(6) 0.002(3) -0.008(6)
O10 0.099(6) 0.203(11) 0.046(4) 0.026(5) 0.021(4) 0.039(7)
O12 0.060(5) 0.45(2) 0.032(4) 0.049(8) -0.001(4) -0.045(8)
O13 0.049(4) 0.201(9) 0.046(4) -0.026(5) 0.006(3) -0.028(4)
O14 0.096(7) 0.235(12) 0.042(4) -0.015(5) 0.019(4) -0.013(7)
O15 0.158(10) 0.181(11) 0.062(5) -0.027(6) 0.017(6) -0.015(9)
O16 0.058(6) 0.092(7) 0.031(5) -0.031(5) 0.011(4) 0.024(5)
O17 0.038(3) 0.099(5) 0.073(4) 0.007(4) -0.012(3) -0.021(3)
O18 0.043(3) 0.098(5) 0.052(3) 0.009(3) -0.012(3) -0.034(3)
O19 0.071(4) 0.075(4) 0.045(3) -0.004(3) 0.000(3) 0.020(3)
O20 0.075(4) 0.091(5) 0.034(3) 0.001(3) 0.003(3) 0.021(3)
O21 0.048(3) 0.100(5) 0.048(3) 0.004(3) 0.007(3) -0.005(3)
O22 0.052(3) 0.089(4) 0.029(3) -0.006(3) 0.004(2) -0.011(3)
O23 0.067(4) 0.093(5) 0.040(3) 0.012(3) 0.000(3) 0.011(3)
O24 0.032(3) 0.114(5) 0.051(3) 0.004(3) -0.007(2) 0.022(3)
O25 0.051(3) 0.113(5) 0.052(3) 0.014(4) 0.008(3) 0.008(3)
O26 0.078(5) 0.096(5) 0.051(4) -0.009(3) 0.006(3) 0.016(4)
O27 0.089(5) 0.079(4) 0.042(3) -0.020(3) -0.014(3) 0.006(4)
O28 0.067(4) 0.069(4) 0.042(3) -0.005(3) -0.011(3) -0.014(3)
O29 0.047(3) 0.090(4) 0.041(3) 0.003(3) -0.012(2) 0.008(3)
O30 0.071(4) 0.082(4) 0.035(3) 0.001(3) -0.009(3) 0.021(3)
O31 0.052(3) 0.093(5) 0.058(4) 0.010(3) 0.008(3) -0.017(3)
O32 0.038(3) 0.099(5) 0.056(4) -0.006(3) 0.002(3) -0.014(3)
O1W 0.228(10) 0.188(9) 0.165(9) 0.029(7) 0.024(8) -0.043(8)
O2W 0.170(12) 0.213(13) 0.151(12) -0.060(10) 0.013(9) -0.046(11)
O3W 0.24(3) 0.18(2) 0.090(14) 0.077(15) 0.026(17) 0.02(2)
O3W' 0.17(2) 0.27(3) 0.077(13) 0.006(16) -0.030(13) 0.08(2)
O4W 0.28(2) 0.240(17) 0.154(14) 0.074(12) 0.108(14) 0.002(15)

loop_
_atom_type_symbol
_atom_type_description
_atom_type_scat_dispersion_real
_atom_type_scat_dispersion_imag
_atom_type_scat_source
C C 0.0181 0.0091 'International Tables Vol C Tables 4.2.6.8 and 6.1.1.4'
H H 0.0000 0.0000 'International Tables Vol C Tables 4.2.6.8 and 6.1.1.4'
O O 0.0492 0.0322 'International Tables Vol C Tables 4.2.6.8 and 6.1.1.4'
Zn Zn -1.5491 0.6778 'International Tables Vol C Tables 4.2.6.8 and 6.1.1.4'

loop_
_geom_angle_atom_site_label_1
_geom_angle_atom_site_label_2
_geom_angle_atom_site_label_3
_geom_angle
_geom_angle_site_symmetry_1
_geom_angle_site_symmetry_3
O9' Zn1 O10 90.5(6) 3 3
O9' Zn1 O12 77.6(6) 3 .
O10 Zn1 O12 118.3(4) 3 .
O9' Zn1 O2 72.3(6) 3 3
O10 Zn1 O2 132.1(4) 3 3
O12 Zn1 O2 101.5(4) . 3
O9' Zn1 O1W 167.1(7) 3 .
O10 Zn1 O1W 102.4(7) 3 .
O12 Zn1 O1W 95.2(7) . .
O2 Zn1 O1W 99.1(6) 3 .
Zn2 Zn2' O4 85.6(5) . 3
Zn2 Zn2' O1 68.6(4) . .
O4 Zn2' O1 116.7(5) 3 .
Zn2 Zn2' O11 64.3(4) . .
O4 Zn2' O11 125.1(5) 3 .
O1 Zn2' O11 94.7(4) . .
Zn2' Zn2 O3 107.3(4) . 3
Zn2' Zn2 O11 69.1(5) . .
O3 Zn2 O11 135.7(4) 3 .
Zn2' Zn2 O1 65.0(3) . .
O3 Zn2 O1 124.3(4) 3 .
O11 Zn2 O1 95.2(4) . .
Zn2' Zn2 O2W 155.5(5) . .
O3 Zn2 O2W 94.5(6) 3 .
O11 Zn2 O2W 103.0(6) . .
O1 Zn2 O2W 93.6(6) . .
Zn2' Zn2 O4 50.9(4) . 3
O3 Zn2 O4 56.4(4) 3 3
O11 Zn2 O4 105.4(5) . 3
O1 Zn2 O4 95.4(4) . 3
O2W Zn2 O4 149.2(6) . 3
Zn2' Zn2 C13 79.5(4) . 3
O3 Zn2 C13 27.8(5) 3 3
O11 Zn2 C13 123.9(4) . 3
O1 Zn2 C13 112.2(4) . 3
O2W Zn2 C13 121.8(6) . 3
O4 Zn2 C13 28.6(4) 3 3
Zn3' Zn3 O6 98.6(5) . 3_545
Zn3' Zn3 O14 67.8(4) . 1_545
O6 Zn3 O14 132.5(5) 3_545 1_545
Zn3' Zn3 O8 65.2(4) . .
O6 Zn3 O8 122.2(4) 3_545 .
O14 Zn3 O8 94.1(4) 1_545 .
Zn3' Zn3 O3W 159.6(9) . .
O6 Zn3 O3W 101.6(9) 3_545 .
O14 Zn3 O3W 99.9(8) 1_545 .
O8 Zn3 O3W 100.9(10) . .
Zn3 Zn3' O5 99.8(5) . 3_545
Zn3 Zn3' O3W' 162.0(8) . .
O5 Zn3' O3W' 95.9(8) 3_545 .
Zn3 Zn3' O14 64.8(4) . 1_545
O5 Zn3' O14 138.3(6) 3_545 1_545
O3W' Zn3' O14 97.5(9) . 1_545
Zn3 Zn3' O8 69.4(4) . .
O5 Zn3' O8 116.7(5) 3_545 .
O3W' Zn3' O8 111.0(10) . .
O14 Zn3' O8 94.7(4) 1_545 .
Zn3 Zn3' C25 75.8(4) . 3_545
O5 Zn3' C25 24.3(6) 3_545 3_545
O3W' Zn3' C25 118.9(8) . 3_545
O14 Zn3' C25 121.3(5) 1_545 3_545
O8 Zn3' C25 110.6(4) . 3_545
O16' Zn4 O7 72.1(5) . .
O16' Zn4 O13 71.7(5) . 3_455
O7 Zn4 O13 96.0(4) . 3_455
O16' Zn4 O15 100.4(6) . 1_545
O7 Zn4 O15 136.3(4) . 1_545
O13 Zn4 O15 123.1(4) 3_455 1_545
O16' Zn4 O4W 167.7(6) . .
O7 Zn4 O4W 99.0(7) . .
O13 Zn4 O4W 101.6(7) 3_455 .
O15 Zn4 O4W 91.9(6) 1_545 .
O16' Zn4 O16 46.9(4) . 1_545
O7 Zn4 O16 104.6(4) . 1_545
O13 Zn4 O16 100.8(3) 3_455 1_545
O15 Zn4 O16 53.6(4) 1_545 1_545
O4W Zn4 O16 145.4(5) . 1_545
O16' Zn4 C73 72.3(5) . 1_545
O7 Zn4 C73 122.2(4) . 1_545
O13 Zn4 C73 113.7(4) 3_455 1_545
O15 Zn4 C73 28.2(5) 1_545 1_545
O4W Zn4 C73 120.0(6) . 1_545
O16 Zn4 C73 25.4(4) 1_545 1_545
O1 C1 O2 122.6(9) . .
O1 C1 C2 120.9(10) . .
O2 C1 C2 116.3(9) . .
C1 C2 C3 111.8(9) . .
C1 C2 H2A 109.3 . .
C3 C2 H2A 109.3 . .
C1 C2 H2B 109.2 . .
C3 C2 H2B 109.3 . .
H2A C2 H2B 107.9 . .
C2 C3 C4 109.4(8) . .
C2 C3 H3A 109.8 . .
C4 C3 H3A 109.8 . .
C2 C3 H3B 109.8 . .
C4 C3 H3B 109.8 . .
H3A C3 H3B 108.2 . .
C45 C4 C7 108.7(6) . .
C45 C4 C3 115.6(8) . .
C7 C4 C3 109.4(7) . .
C45 C4 H4 107.6 . .
C7 C4 H4 107.6 . .
C3 C4 H4 107.6 . .
O18 C5 O17 113.7(8) . .
O18 C5 H5A 108.8 . .
O17 C5 H5A 108.8 . .
O18 C5 H5B 108.8 . .
O17 C5 H5B 108.8 . .
H5A C5 H5B 107.7 . .
C11 C6 C7 121.5(8) . .
C11 C6 O18 117.8(8) . .
C7 C6 O18 120.6(9) . .
C8 C7 C6 118.7(8) . .
C8 C7 C4 123.7(7) . .
C6 C7 C4 117.5(7) . .
C9 C8 C7 121.2(8) . .
C9 C8 H8 119.4 . .
C7 C8 H8 119.4 . .
C8 C9 C10 120.0(8) . .
C8 C9 C16 121.7(7) . .
C10 C9 C16 118.0(7) . .
C9 C10 O19 121.4(8) . .
C9 C10 C11 121.4(8) . .
O19 C10 C11 116.7(8) . .
C6 C11 C10 116.8(8) . .
C6 C11 C12 122.0(10) . .
C10 C11 C12 121.2(9) . .
C11 C12 H12A 109.5 . .
C11 C12 H12B 109.5 . .
H12A C12 H12B 109.5 . .
C11 C12 H12C 109.5 . .
H12A C12 H12C 109.5 . .
H12B C12 H12C 109.5 . .
O3 C13 O4 119.8(15) . .
O3 C13 C14 118.4(15) . .
O4 C13 C14 121.8(11) . .
O3 C13 Zn2 51.8(8) . 3_455
O4 C13 Zn2 68.0(9) . 3_455
C14 C13 Zn2 170.2(11) . 3_455
C15 C14 C13 109.3(11) . .
C15 C14 H14A 109.8 . .
C13 C14 H14A 109.8 . .
C15 C14 H14B 109.8 . .
C13 C14 H14B 109.8 . .
H14A C14 H14B 108.3 . .
C16 C15 C14 112.9(9) . .
C16 C15 H15A 109.0 . .
C14 C15 H15A 109.0 . .
C16 C15 H15B 109.0 . .
C14 C15 H15B 109.0 . .
H15A C15 H15B 107.8 . .
C15 C16 C19 111.5(7) . .
C15 C16 C9 115.7(7) . .
C19 C16 C9 107.7(6) . .
C15 C16 H16 107.2 . .
C19 C16 H16 107.2 . .
C9 C16 H16 107.2 . .
O20 C17 O19 113.8(8) . .
O20 C17 H17A 108.8 . .
O19 C17 H17A 108.8 . .
O20 C17 H17B 108.8 . .
O19 C17 H17B 108.8 . .
H17A C17 H17B 107.7 . .
C19 C18 O20 121.7(8) . .
C19 C18 C23 121.4(9) . .
O20 C18 C23 116.3(7) . .
C18 C19 C20 117.7(8) . .
C18 C19 C16 120.1(8) . .
C20 C19 C16 122.1(6) . .
C21 C20 C19 122.9(7) . .
C21 C20 H20 118.5 . .
C19 C20 H20 118.5 . .
C20 C21 C22 118.0(9) . .
C20 C21 C28 122.5(7) . .
C22 C21 C28 119.3(8) . .
C21 C22 C23 122.2(8) . .
C21 C22 O21 120.4(9) . .
C23 C22 O21 117.4(7) . .
C22 C23 C18 117.4(7) . .
C22 C23 C24 123.6(8) . .
C18 C23 C24 119.0(9) . .
C23 C24 H24A 109.5 . .
C23 C24 H24B 109.5 . .
H24A C24 H24B 109.5 . .
C23 C24 H24C 109.5 . .
H24A C24 H24C 109.5 . .
H24B C24 H24C 109.5 . .
O5 C25 O6 122.5(13) . .
O5 C25 C26 125.2(14) . .
O6 C25 C26 111.8(15) . .
O5 C25 Zn3' 43.9(8) . 3_445
O6 C25 Zn3' 78.8(7) . 3_445
C26 C25 Zn3' 169.0(12) . 3_445
C27 C26 C25 112.6(11) . .
C27 C26 H26A 109.1 . .
C25 C26 H26A 109.0 . .
C27 C26 H26B 109.1 . .
C25 C26 H26B 109.1 . .
H26A C26 H26B 107.8 . .
C26 C27 C28 114.9(9) . .
C26 C27 H27A 108.6 . .
C28 C27 H27A 108.6 . .
C26 C27 H27B 108.5 . .
C28 C27 H27B 108.5 . .
H27A C27 H27B 107.5 . .
C21 C28 C31 108.7(6) . .
C21 C28 C27 113.4(8) . .
C31 C28 C27 114.1(7) . .
C21 C28 H28 106.7 . .
C31 C28 H28 106.7 . .
C27 C28 H28 106.7 . .
O22 C29 O21 114.5(7) . .
O22 C29 H29A 108.7 . .
O21 C29 H29A 108.6 . .
O22 C29 H29B 108.6 . .
O21 C29 H29B 108.6 . .
H29A C29 H29B 107.6 . .
C35 C30 O22 116.1(8) . .
C35 C30 C31 121.6(9) . .
O22 C30 C31 122.3(8) . .
C32 C31 C30 118.6(8) . .
C32 C31 C28 120.9(7) . .
C30 C31 C28 120.4(8) . .
C31 C32 C33 123.5(7) . .
C31 C32 H32 118.2 . .
C33 C32 H32 118.2 . .
C32 C33 C34 113.6(7) . .
C32 C33 C40 124.4(7) . .
C34 C33 C40 121.9(8) . .
C35 C34 C33 123.5(8) . .
C35 C34 O23 120.9(7) . .
C33 C34 O23 115.6(8) . .
C34 C35 C30 119.1(8) . .
C34 C35 C36 117.9(9) . .
C30 C35 C36 123.0(9) . .
C35 C36 H36A 109.5 . .
C35 C36 H36B 109.5 . .
H36A C36 H36B 109.5 . .
C35 C36 H36C 109.5 . .
H36A C36 H36C 109.5 . .
H36B C36 H36C 109.5 . .
O7 C37 O8 118.6(10) . .
O7 C37 C38 120.9(11) . .
O8 C37 C38 120.2(10) . .
C39 C38 C37 115.9(11) . .
C39 C38 H38A 108.3 . .
C37 C38 H38A 108.3 . .
C39 C38 H38B 108.3 . .
C37 C38 H38B 108.3 . .
H38A C38 H38B 107.4 . .
C38 C39 C40 114.1(9) . .
C38 C39 H39A 108.7 . .
C40 C39 H39A 108.7 . .
C38 C39 H39B 108.7 . .
C40 C39 H39B 108.7 . .
H39A C39 H39B 107.6 . .
C33 C40 C39 115.1(7) . .
C33 C40 C43 108.3(7) . .
C39 C40 C43 113.0(7) . .
C33 C40 H40 106.7 . .
C39 C40 H40 106.6 . .
C43 C40 H40 106.7 . .
O24 C41 O23 116.8(9) . .
O24 C41 H41A 108.1 . .
O23 C41 H41A 108.1 . .
O24 C41 H41B 108.1 . .
O23 C41 H41B 108.1 . .
H41A C41 H41B 107.3 . .
C47 C42 O24 121.4(8) . .
C47 C42 C43 119.8(9) . .
O24 C42 C43 118.8(8) . .
C44 C43 C42 118.6(8) . .
C44 C43 C40 124.2(7) . .
C42 C43 C40 117.2(8) . .
C43 C44 C45 123.0(7) . .
C43 C44 H44 118.5 . .
C45 C44 H44 118.5 . .
C44 C45 C46 118.2(8) . .
C44 C45 C4 125.3(7) . .
C46 C45 C4 116.4(8) . .
O17 C46 C47 120.1(8) . .
O17 C46 C45 120.6(8) . .
C47 C46 C45 119.3(9) . .
C42 C47 C46 121.1(8) . .
C42 C47 C48 120.1(10) . .
C46 C47 C48 118.8(9) . .
C47 C48 H48A 109.4 . .
C47 C48 H48B 109.5 . .
H48A C48 H48B 109.5 . .
C47 C48 H48C 109.5 . .
H48A C48 H48C 109.5 . .
H48B C48 H48C 109.5 . .
O11 C49 O12 118.6(9) . .
O11 C49 C50 122.5(10) . .
O12 C49 C50 118.2(10) . .
C49 C50 C51 111.1(9) . .
C49 C50 H50A 109.4 . .
C51 C50 H50A 109.4 . .
C49 C50 H50B 109.4 . .
C51 C50 H50B 109.4 . .
H50A C50 H50B 108.0 . .
C52 C51 C50 109.0(8) . .
C52 C51 H51A 109.9 . .
C50 C51 H51A 109.9 . .
C52 C51 H51B 109.9 . .
C50 C51 H51B 109.9 . .
H51A C51 H51B 108.3 . .
C51 C52 C55 113.8(7) . .
C51 C52 C93 115.2(8) . .
C55 C52 C93 107.5(6) . .
C51 C52 H52 106.6 . .
C55 C52 H52 106.6 . .
C93 C52 H52 106.6 . .
O26 C53 O25 114.2(7) . .
O26 C53 H53A 108.7 . .
O25 C53 H53A 108.7 . .
O26 C53 H53B 108.7 . .
O25 C53 H53B 108.7 . .
H53A C53 H53B 107.6 . .
O26 C54 C55 120.1(8) . .
O26 C54 C59 117.6(8) . .
C55 C54 C59 122.2(9) . .
C54 C55 C56 117.0(8) . .
C54 C55 C52 121.0(8) . .
C56 C55 C52 121.9(7) . .
C55 C56 C57 123.8(7) . .
C55 C56 H56 118.1 . .
C57 C56 H56 118.1 . .
C58 C57 C56 115.8(9) . .
C58 C57 C64 121.2(8) . .
C56 C57 C64 123.0(7) . .
C59 C58 O27 118.8(8) . .
C59 C58 C57 123.1(9) . .
O27 C58 C57 118.0(10) . .
C58 C59 C54 117.9(9) . .
C58 C59 C60 122.8(11) . .
C54 C59 C60 119.3(10) . .
C59 C60 H60A 109.4 . .
C59 C60 H60B 109.5 . .
H60A C60 H60B 109.5 . .
C59 C60 H60C 109.5 . .
H60A C60 H60C 109.5 . .
H60B C60 H60C 109.5 . .
O10 C61 O9 122.3(12) . .
O10 C61 C62 116.0(12) . .
O9 C61 C62 121.6(13) . .
C63 C62 C61 111.8(10) . .
C63 C62 H62A 109.3 . .
C61 C62 H62A 109.3 . .
C63 C62 H62B 109.3 . .
C61 C62 H62B 109.2 . .
H62A C62 H62B 107.9 . .
C62 C63 C64 115.5(8) . .
C62 C63 H63A 108.4 . .
C64 C63 H63A 108.4 . .
C62 C63 H63B 108.4 . .
C64 C63 H63B 108.4 . .
H63A C63 H63B 107.5 . .
C57 C64 C67 109.9(6) . .
C57 C64 C63 114.9(7) . .
C67 C64 C63 109.6(7) . .
C57 C64 H64 107.4 . .
C67 C64 H64 107.4 . .
C63 C64 H64 107.4 . .
O28 C65 O27 113.7(8) . .
O28 C65 H65A 108.8 . .
O27 C65 H65A 108.8 . .
O28 C65 H65B 108.8 . .
O27 C65 H65B 108.8 . .
H65A C65 H65B 107.7 . .
O28 C66 C67 122.9(8) . .
O28 C66 C71 118.4(7) . .
C67 C66 C71 118.7(8) . .
C68 C67 C66 120.0(8) . .
C68 C67 C64 121.9(7) . .
C66 C67 C64 118.1(8) . .
C67 C68 C69 122.6(7) . .
C67 C68 H68 118.7 . .
C69 C68 H68 118.7 . .
C70 C69 C68 117.3(8) . .
C70 C69 C76 120.6(7) . .
C68 C69 C76 122.1(6) . .
C71 C70 O29 119.1(7) . .
C71 C70 C69 121.4(8) . .
O29 C70 C69 119.5(8) . .
C70 C71 C66 120.1(7) . .
C70 C71 C72 121.9(8) . .
C66 C71 C72 117.9(8) . .
C71 C72 H72A 109.5 . .
C71 C72 H72B 109.5 . .
H72A C72 H72B 109.5 . .
C71 C72 H72C 109.5 . .
H72A C72 H72C 109.5 . .
H72B C72 H72C 109.5 . .
O16 C73 O15 119.4(14) . .
O16 C73 C74 128.6(14) . .
O15 C73 C74 112.0(13) . .
O16 C73 Zn4 69.1(9) . 1_565
O15 C73 Zn4 50.3(7) . 1_565
C74 C73 Zn4 162.2(10) . 1_565
C75 C74 C73 120.0(10) . .
C75 C74 H74A 107.3 . .
C73 C74 H74A 107.3 . .
C75 C74 H74B 107.3 . .
C73 C74 H74B 107.3 . .
H74A C74 H74B 106.9 . .
C74 C75 C76 117.3(7) . .
C74 C75 H75A 108.0 . .
C76 C75 H75A 108.0 . .
C74 C75 H75B 108.0 . .
C76 C75 H75B 108.0 . .
H75A C75 H75B 107.2 . .
C69 C76 C79 107.3(6) . .
C69 C76 C75 116.0(7) . .
C79 C76 C75 112.1(6) . .
C69 C76 H76 107.0 . .
C79 C76 H76 107.0 . .
C75 C76 H76 107.0 . .
O30 C77 O29 112.8(7) . .
O30 C77 H77A 109.0 . .
O29 C77 H77A 109.0 . .
O30 C77 H77B 109.0 . .
O29 C77 H77B 109.0 . .
H77A C77 H77B 107.8 . .
C83 C78 O30 117.6(7) . .
C83 C78 C79 123.7(8) . .
O30 C78 C79 118.6(7) . .
C80 C79 C78 116.8(8) . .
C80 C79 C76 123.1(7) . .
C78 C79 C76 120.0(7) . .
C79 C80 C81 122.9(8) . .
C79 C80 H80 118.6 . .
C81 C80 H80 118.6 . .
C82 C81 C80 116.6(8) . .
C82 C81 C88 122.0(7) . .
C80 C81 C88 121.3(7) . .
C81 C82 O31 119.0(8) . .
C81 C82 C83 124.3(8) . .
O31 C82 C83 116.6(8) . .
C78 C83 C82 115.6(8) . .
C78 C83 C84 123.7(8) . .
C82 C83 C84 120.7(8) . .
C83 C84 H84A 109.5 . .
C83 C84 H84B 109.5 . .
H84A C84 H84B 109.5 . .
C83 C84 H84C 109.5 . .
H84A C84 H84C 109.5 . .
H84B C84 H84C 109.5 . .
O13 C85 O14 121.1(9) . .
O13 C85 C86 117.9(9) . .
O14 C85 C86 120.7(9) . .
C85 C86 C87 107.9(9) . .
C85 C86 H86A 110.1 . .
C87 C86 H86A 110.1 . .
C85 C86 H86B 110.1 . .
C87 C86 H86B 110.1 . .
H86A C86 H86B 108.4 . .
C88 C87 C86 110.1(8) . .
C88 C87 H87A 109.6 . .
C86 C87 H87A 109.6 . .
C88 C87 H87B 109.6 . .
C86 C87 H87B 109.6 . .
H87A C87 H87B 108.2 . .
C81 C88 C87 115.5(6) . .
C81 C88 C91 108.1(6) . .
C87 C88 C91 112.3(7) . .
C81 C88 H88 106.8 . .
C87 C88 H88 106.8 . .
C91 C88 H88 106.8 . .
O32 C89 O31 111.2(7) . .
O32 C89 H89A 109.4 . .
O31 C89 H89A 109.4 . .
O32 C89 H89B 109.4 . .
O31 C89 H89B 109.4 . .
H89A C89 H89B 108.0 . .
C95 C90 C91 124.7(9) . .
C95 C90 O32 115.5(7) . .
C91 C90 O32 119.6(9) . .
C90 C91 C92 116.7(9) . .
C90 C91 C88 120.4(9) . .
C92 C91 C88 123.0(6) . .
C93 C92 C91 121.3(8) . .
C93 C92 H92 119.4 . .
C91 C92 H92 119.4 . .
C92 C93 C94 120.5(10) . .
C92 C93 C52 122.0(7) . .
C94 C93 C52 117.5(8) . .
O25 C94 C93 122.0(10) . .
O25 C94 C95 117.4(7) . .
C93 C94 C95 120.6(9) . .
C90 C95 C94 116.2(7) . .
C90 C95 C96 121.9(10) . .
C94 C95 C96 121.9(10) . .
C95 C96 H96A 109.5 . .
C95 C96 H96B 109.5 . .
H96A C96 H96B 109.5 . .
C95 C96 H96C 109.4 . .
H96A C96 H96C 109.5 . .
H96B C96 H96C 109.5 . .
C1 O1 Zn2' 130.3(8) . .
C1 O1 Zn2 129.6(8) . .
Zn2' O1 Zn2 46.4(3) . .
C1 O2 Zn1 116.9(7) . 3_455
C13 O3 Zn2 100.4(12) . 3_455
C13 O4 Zn2' 126.9(11) . 3_455
C13 O4 Zn2 83.4(9) . 3_455
Zn2' O4 Zn2 43.5(3) 3_455 3_455
C25 O5 Zn3' 111.8(12) . 3_445
C25 O6 Zn3 106.6(11) . 3_445
C37 O7 Zn4 124.2(8) . .
C37 O8 Zn3' 133.3(8) . .
C37 O8 Zn3 132.9(9) . .
Zn3' O8 Zn3 45.4(2) . .
C61 O9 O9' 117.0(13) . .
O9 O9' Zn1 98.4(8) . 3_455
C49 O11 Zn2 118.9(8) . .
C49 O11 Zn2' 118.3(8) . .
Zn2 O11 Zn2' 46.6(2) . .
C61 O10 Zn1 111.7(9) . 3_455
C49 O12 Zn1 138.5(7) . .
C85 O13 Zn4 134.9(8) . 3
C85 O14 Zn3 110.6(8) . 1_565
C85 O14 Zn3' 127.9(8) . 1_565
Zn3 O14 Zn3' 47.4(2) 1_565 1_565
C73 O15 Zn4 101.5(10) . 1_565
C73 O16 O16' 127.9(12) . 1_565
C73 O16 Zn4 85.5(10) . 1_565
O16' O16 Zn4 42.5(4) 1_565 1_565
Zn4 O16' O16 90.6(6) . 1_545
C46 O17 C5 117.4(7) . .
C5 O18 C6 116.4(7) . .
C10 O19 C17 115.3(7) . .
C17 O20 C18 116.0(7) . .
C29 O21 C22 115.2(6) . .
C30 O22 C29 117.7(7) . .
C41 O23 C34 117.7(8) . .
C41 O24 C42 119.6(7) . .
C94 O25 C53 116.2(7) . .
C54 O26 C53 117.6(8) . .
C65 O27 C58 117.2(7) . .
C66 O28 C65 115.9(7) . .
C70 O29 C77 115.3(6) . .
C77 O30 C78 117.4(7) . .
C82 O31 C89 116.1(8) . .
C89 O32 C90 116.6(7) . .

loop_
_geom_bond_atom_site_label_1
_geom_bond_atom_site_label_2
_geom_bond_distance
_geom_bond_site_symmetry_2
Zn1 O9' 1.857(13) 3
Zn1 O10 1.917(8) 3
Zn1 O12 1.942(10) .
Zn1 O2 1.967(8) 3
Zn1 O1W 1.990(16) .
Zn2' Zn2 1.589(7) .
Zn2' O4 1.792(10) 3
Zn2' O1 1.989(9) .
Zn2' O11 2.045(10) .
Zn2 O3 1.970(11) 3
Zn2 O11 1.973(9) .
Zn2 O1 2.044(8) .
Zn2 O2W 2.155(15) .
Zn2 O4 2.302(10) 3
Zn2 C13 2.466(13) 3
Zn3 Zn3' 1.596(5) .
Zn3 O6 1.888(11) 3_545
Zn3 O14 1.963(9) 1_545
Zn3 O8 2.096(10) .
Zn3 O3W 2.17(3) .
Zn3' O5 1.897(10) 3_545
Zn3' O3W' 1.91(3) .
Zn3' O14 2.010(10) 1_545
Zn3' O8 2.033(10) .
Zn3' C25 2.539(15) 3_545
Zn4 O16' 1.627(10) .
Zn4 O7 1.978(8) .
Zn4 O13 2.009(7) 3_455
Zn4 O15 2.018(10) 1_545
Zn4 O4W 2.029(17) .
Zn4 O16 2.408(12) 1_545
Zn4 C73 2.570(14) 1_545
C1 O1 1.201(12) .
C1 O2 1.258(14) .
C1 C2 1.476(13) .
C2 C3 1.508(14) .
C2 H2A 0.9700 .
C2 H2B 0.9700 .
C3 C4 1.582(10) .
C3 H3A 0.9700 .
C3 H3B 0.9700 .
C4 C45 1.495(13) .
C4 C7 1.545(13) .
C4 H4 0.9800 .
C5 O18 1.378(14) .
C5 O17 1.407(15) .
C5 H5A 0.9700 .
C5 H5B 0.9700 .
C6 C11 1.372(14) .
C6 C7 1.416(12) .
C6 O18 1.412(10) .
C7 C8 1.380(10) .
C8 C9 1.358(12) .
C8 H8 0.9300 .
C9 C10 1.369(12) .
C9 C16 1.556(12) .
C10 O19 1.398(10) .
C10 C11 1.429(14) .
C11 C12 1.516(13) .
C12 H12A 0.9600 .
C12 H12B 0.9600 .
C12 H12C 0.9600 .
C13 O3 1.170(15) .
C13 O4 1.188(18) .
C13 C14 1.574(17) .
C13 Zn2 2.466(13) 3_455
C14 C15 1.542(13) .
C14 H14A 0.9700 .
C14 H14B 0.9700 .
C15 C16 1.523(11) .
C15 H15A 0.9700 .
C15 H15B 0.9700 .
C16 C19 1.522(12) .
C16 H16 0.9800 .
C17 O20 1.370(13) .
C17 O19 1.436(12) .
C17 H17A 0.9700 .
C17 H17B 0.9700 .
C18 C19 1.373(11) .
C18 O20 1.390(12) .
C18 C23 1.423(13) .
C19 C20 1.418(12) .
C20 C21 1.360(13) .
C20 H20 0.9300 .
C21 C22 1.393(11) .
C21 C28 1.507(14) .
C22 C23 1.399(13) .
C22 O21 1.404(10) .
C23 C24 1.522(12) .
C24 H24A 0.9600 .
C24 H24B 0.9600 .
C24 H24C 0.9600 .
C25 O5 1.13(2) .
C25 O6 1.395(19) .
C25 C26 1.546(16) .
C25 Zn3' 2.539(15) 3_445
C26 C27 1.473(17) .
C26 H26A 0.9700 .
C26 H26B 0.9700 .
C27 C28 1.546(10) .
C27 H27A 0.9700 .
C27 H27B 0.9700 .
C28 C31 1.523(12) .
C28 H28 0.9800 .
C29 O22 1.388(12) .
C29 O21 1.396(12) .
C29 H29A 0.9700 .
C29 H29B 0.9700 .
C30 C35 1.350(13) .
C30 O22 1.379(11) .
C30 C31 1.391(12) .
C31 C32 1.364(12) .
C32 C33 1.409(12) .
C32 H32 0.9300 .
C33 C34 1.429(12) .
C33 C40 1.500(12) .
C34 C35 1.364(13) .
C34 O23 1.434(11) .
C35 C36 1.525(13) .
C36 H36A 0.9600 .
C36 H36B 0.9600 .
C36 H36C 0.9600 .
C37 O7 1.169(14) .
C37 O8 1.271(14) .
C37 C38 1.474(14) .
C38 C39 1.459(16) .
C38 H38A 0.9700 .
C38 H38B 0.9700 .
C39 C40 1.513(11) .
C39 H39A 0.9700 .
C39 H39B 0.9700 .
C40 C43 1.537(13) .
C40 H40 0.9800 .
C41 O24 1.366(12) .
C41 O23 1.370(13) .
C41 H41A 0.9700 .
C41 H41B 0.9700 .
C42 C47 1.367(14) .
C42 O24 1.387(12) .
C42 C43 1.441(11) .
C43 C44 1.357(13) .
C44 C45 1.385(12) .
C44 H44 0.9300 .
C45 C46 1.433(11) .
C46 O17 1.367(12) .
C46 C47 1.393(15) .
C47 C48 1.532(12) .
C48 H48A 0.9600 .
C48 H48B 0.9600 .
C48 H48C 0.9600 .
C49 O11 1.175(13) .
C49 O12 1.302(14) .
C49 C50 1.520(13) .
C50 C51 1.552(16) .
C50 H50A 0.9700 .
C50 H50B 0.9700 .
C51 C52 1.491(11) .
C51 H51A 0.9700 .
C51 H51B 0.9700 .
C52 C55 1.508(11) .
C52 C93 1.554(13) .
C52 H52 0.9800 .
C53 O26 1.401(12) .
C53 O25 1.423(12) .
C53 H53A 0.9700 .
C53 H53B 0.9700 .
C54 O26 1.354(12) .
C54 C55 1.370(12) .
C54 C59 1.429(15) .
C55 C56 1.415(12) .
C56 C57 1.399(11) .
C56 H56 0.9300 .
C57 C58 1.414(12) .
C57 C64 1.485(13) .
C58 C59 1.373(15) .
C58 O27 1.398(11) .
C59 C60 1.494(15) .
C60 H60A 0.9600 .
C60 H60B 0.9600 .
C60 H60C 0.9600 .
C61 O10 1.223(16) .
C61 O9 1.215(17) .
C61 C62 1.582(14) .
C62 C63 1.469(15) .
C62 H62A 0.9700 .
C62 H62B 0.9700 .
C63 C64 1.547(11) .
C63 H63A 0.9700 .
C63 H63B 0.9700 .
C64 C67 1.530(13) .
C64 H64 0.9800 .
C65 O28 1.413(13) .
C65 O27 1.406(12) .
C65 H65A 0.9700 .
C65 H65B 0.9700 .
C66 O28 1.383(11) .
C66 C67 1.415(10) .
C66 C71 1.424(12) .
C67 C68 1.321(13) .
C68 C69 1.421(13) .
C68 H68 0.9300 .
C69 C70 1.405(10) .
C69 C76 1.509(12) .
C70 C71 1.347(13) .
C70 O29 1.394(11) .
C71 C72 1.558(10) .
C72 H72A 0.9600 .
C72 H72B 0.9600 .
C72 H72C 0.9600 .
C73 O16 1.106(16) .
C73 O15 1.239(17) .
C73 C74 1.532(16) .
C73 Zn4 2.570(14) 1_565
C74 C75 1.477(13) .
C74 H74A 0.9700 .
C74 H74B 0.9700 .
C75 C76 1.546(11) .
C75 H75A 0.9700 .
C75 H75B 0.9700 .
C76 C79 1.532(11) .
C76 H76 0.9800 .
C77 O30 1.393(12) .
C77 O29 1.398(11) .
C77 H77A 0.9700 .
C77 H77B 0.9700 .
C78 C83 1.381(12) .
C78 O30 1.402(10) .
C78 C79 1.431(11) .
C79 C80 1.380(11) .
C80 C81 1.420(11) .
C80 H80 0.9300 .
C81 C82 1.383(12) .
C81 C88 1.490(12) .
C82 O31 1.388(10) .
C82 C83 1.419(12) .
C83 C84 1.504(13) .
C84 H84A 0.9600 .
C84 H84B 0.9600 .
C84 H84C 0.9600 .
C85 O13 1.264(12) .
C85 O14 1.277(14) .
C85 C86 1.514(13) .
C86 C87 1.536(15) .
C86 H86A 0.9700 .
C86 H86B 0.9700 .
C87 C88 1.517(11) .
C87 H87A 0.9700 .
C87 H87B 0.9700 .
C88 C91 1.527(13) .
C88 H88 0.9800 .
C89 O32 1.397(13) .
C89 O31 1.461(13) .
C89 H89A 0.9700 .
C89 H89B 0.9700 .
C90 C95 1.367(13) .
C90 C91 1.386(11) .
C90 O32 1.435(12) .
C91 C92 1.402(14) .
C92 C93 1.354(13) .
C92 H92 0.9300 .
C93 C94 1.388(11) .
C94 O25 1.376(12) .
C94 C95 1.416(14) .
C95 C96 1.532(12) .
C96 H96A 0.9600 .
C96 H96B 0.9600 .
C96 H96C 0.9600 .
O2 Zn1 1.967(8) 3_455
O3 Zn2 1.970(11) 3_455
O4 Zn2' 1.792(10) 3_455
O4 Zn2 2.302(10) 3_455
O5 Zn3' 1.897(10) 3_445
O6 Zn3 1.888(11) 3_445
O9 O9' 1.693(18) .
O9' Zn1 1.857(13) 3_455
O10 Zn1 1.917(8) 3_455
O13 Zn4 2.009(7) 3
O14 Zn3 1.963(9) 1_565
O14 Zn3' 2.010(10) 1_565
O15 Zn4 2.018(10) 1_565
O16 O16' 1.759(14) 1_565
O16 Zn4 2.408(12) 1_565
O16' O16 1.759(14) 1_545

loop_
_geom_torsion_atom_site_label_1
_geom_torsion_atom_site_label_2
_geom_torsion_atom_site_label_3
_geom_torsion_atom_site_label_4
_geom_torsion
_geom_torsion_site_symmetry_1
_geom_torsion_site_symmetry_4
O4 Zn2' Zn2 O3 0.6(5) 3 3
O1 Zn2' Zn2 O3 -120.3(4) . 3
O11 Zn2' Zn2 O3 133.1(4) . 3
O4 Zn2' Zn2 O11 -132.5(5) 3 .
O1 Zn2' Zn2 O11 106.6(3) . .
O4 Zn2' Zn2 O1 120.9(5) 3 .
O11 Zn2' Zn2 O1 -106.6(3) . .
O4 Zn2' Zn2 O2W 152.4(11) 3 .
O1 Zn2' Zn2 O2W 31.4(11) . .
O11 Zn2' Zn2 O2W -75.1(11) . .
O1 Zn2' Zn2 O4 -120.9(5) . 3
O11 Zn2' Zn2 O4 132.5(5) . 3
O4 Zn2' Zn2 C13 0.2(5) 3 3
O1 Zn2' Zn2 C13 -120.7(4) . 3
O11 Zn2' Zn2 C13 132.7(4) . 3
O6 Zn3 Zn3' O5 6.5(5) 3_545 3_545
O14 Zn3 Zn3' O5 139.1(6) 1_545 3_545
O8 Zn3 Zn3' O5 -115.0(5) . 3_545
O3W Zn3 Zn3' O5 -165(2) . 3_545
O6 Zn3 Zn3' O3W' -144(3) 3_545 .
O14 Zn3 Zn3' O3W' -11(3) 1_545 .
O8 Zn3 Zn3' O3W' 95(3) . .
O3W Zn3 Zn3' O3W' 45(4) . .
O6 Zn3 Zn3' O14 -132.6(5) 3_545 1_545
O8 Zn3 Zn3' O14 105.8(4) . 1_545
O3W Zn3 Zn3' O14 56(2) . 1_545
O6 Zn3 Zn3' O8 121.6(4) 3_545 .
O14 Zn3 Zn3' O8 -105.8(4) 1_545 .
O3W Zn3 Zn3' O8 -50(2) . .
O6 Zn3 Zn3' C25 2.7(5) 3_545 3_545
O14 Zn3 Zn3' C25 135.3(5) 1_545 3_545
O8 Zn3 Zn3' C25 -118.9(4) . 3_545
O3W Zn3 Zn3' C25 -169(2) . 3_545
O1 C1 C2 C3 -91.4(13) . .
O2 C1 C2 C3 93.3(13) . .
C1 C2 C3 C4 176.9(8) . .
C2 C3 C4 C45 -172.8(7) . .
C2 C3 C4 C7 64.1(9) . .
C11 C6 C7 C8 -1.9(14) . .
O18 C6 C7 C8 -179.4(8) . .
C11 C6 C7 C4 179.9(8) . .
O18 C6 C7 C4 2.4(13) . .
C45 C4 C7 C8 -88.4(9) . .
C3 C4 C7 C8 38.7(12) . .
C45 C4 C7 C6 89.7(9) . .
C3 C4 C7 C6 -143.2(8) . .
C6 C7 C8 C9 2.3(13) . .
C4 C7 C8 C9 -179.7(8) . .
C7 C8 C9 C10 -5.3(13) . .
C7 C8 C9 C16 -178.8(8) . .
C8 C9 C10 O19 179.1(8) . .
C16 C9 C10 O19 -7.1(13) . .
C8 C9 C10 C11 7.9(14) . .
C16 C9 C10 C11 -178.3(8) . .
C7 C6 C11 C10 4.3(14) . .
O18 C6 C11 C10 -178.2(8) . .
C7 C6 C11 C12 -174.8(9) . .
O18 C6 C11 C12 2.7(14) . .
C9 C10 C11 C6 -7.3(14) . .
O19 C10 C11 C6 -178.9(8) . .
C9 C10 C11 C12 171.9(10) . .
O19 C10 C11 C12 0.2(14) . .
O3 C13 C14 C15 156.6(11) . .
O4 C13 C14 C15 -22.8(16) . .
Zn2 C13 C14 C15 156(5) 3_455 .
C13 C14 C15 C16 -168.2(8) . .
C14 C15 C16 C19 172.0(7) . .
C14 C15 C16 C9 -64.5(10) . .
C8 C9 C16 C15 -36.0(12) . .
C10 C9 C16 C15 150.3(8) . .
C8 C9 C16 C19 89.4(9) . .
C10 C9 C16 C19 -84.3(9) . .
O20 C18 C19 C20 -178.3(7) . .
C23 C18 C19 C20 -7.2(11) . .
O20 C18 C19 C16 6.6(12) . .
C23 C18 C19 C16 177.7(7) . .
C15 C16 C19 C18 -147.7(8) . .
C9 C16 C19 C18 84.4(9) . .
C15 C16 C19 C20 37.4(10) . .
C9 C16 C19 C20 -90.5(8) . .
C18 C19 C20 C21 5.1(11) . .
C16 C19 C20 C21 -179.9(7) . .
C19 C20 C21 C22 -1.7(12) . .
C19 C20 C21 C28 -176.9(7) . .
C20 C21 C22 C23 0.5(12) . .
C28 C21 C22 C23 175.8(7) . .
C20 C21 C22 O21 -179.3(7) . .
C28 C21 C22 O21 -3.9(11) . .
C21 C22 C23 C18 -2.5(12) . .
O21 C22 C23 C18 177.2(7) . .
C21 C22 C23 C24 179.0(9) . .
O21 C22 C23 C24 -1.3(12) . .
C19 C18 C23 C22 6.0(11) . .
O20 C18 C23 C22 177.6(7) . .
C19 C18 C23 C24 -175.4(8) . .
O20 C18 C23 C24 -3.9(11) . .
O5 C25 C26 C27 2(2) . .
O6 C25 C26 C27 -170.6(10) . .
Zn3' C25 C26 C27 -6(6) 3_445 .
C25 C26 C27 C28 168.8(9) . .
C20 C21 C28 C31 90.6(9) . .
C22 C21 C28 C31 -84.5(9) . .
C20 C21 C28 C27 -37.4(11) . .
C22 C21 C28 C27 147.5(8) . .
C26 C27 C28 C21 180.0(8) . .
C26 C27 C28 C31 54.8(11) . .
C35 C30 C31 C32 1.2(13) . .
O22 C30 C31 C32 179.7(7) . .
C35 C30 C31 C28 179.4(8) . .
O22 C30 C31 C28 -2.1(12) . .
C21 C28 C31 C32 -93.8(9) . .
C27 C28 C31 C32 33.8(12) . .
C21 C28 C31 C30 88.0(9) . .
C27 C28 C31 C30 -144.4(8) . .
C30 C31 C32 C33 -0.8(13) . .
C28 C31 C32 C33 -179.0(8) . .
C31 C32 C33 C34 -1.0(12) . .
C31 C32 C33 C40 -176.8(8) . .
C32 C33 C34 C35 2.5(13) . .
C40 C33 C34 C35 178.5(9) . .
C32 C33 C34 O23 -178.8(7) . .
C40 C33 C34 O23 -2.8(12) . .
C33 C34 C35 C30 -2.2(15) . .
O23 C34 C35 C30 179.2(8) . .
C33 C34 C35 C36 179.5(10) . .
O23 C34 C35 C36 0.8(14) . .
O22 C30 C35 C34 -178.4(8) . .
C31 C30 C35 C34 0.2(14) . .
O22 C30 C35 C36 -0.1(14) . .
C31 C30 C35 C36 178.5(10) . .
O7 C37 C38 C39 -101.5(15) . .
O8 C37 C38 C39 71.7(16) . .
C37 C38 C39 C40 -177.3(9) . .
C32 C33 C40 C39 -40.8(13) . .
C34 C33 C40 C39 143.7(9) . .
C32 C33 C40 C43 86.7(9) . .
C34 C33 C40 C43 -88.8(10) . .
C38 C39 C40 C33 -72.4(12) . .
C38 C39 C40 C43 162.5(9) . .
C47 C42 C43 C44 -1.6(12) . .
O24 C42 C43 C44 -179.5(7) . .
C47 C42 C43 C40 -179.4(8) . .
O24 C42 C43 C40 2.7(11) . .
C33 C40 C43 C44 -90.4(9) . .
C39 C40 C43 C44 38.3(11) . .
C33 C40 C43 C42 87.3(9) . .
C39 C40 C43 C42 -144.0(8) . .
C42 C43 C44 C45 0.9(11) . .
C40 C43 C44 C45 178.5(7) . .
C43 C44 C45 C46 -0.2(12) . .
C43 C44 C45 C4 -176.7(7) . .
C7 C4 C45 C44 88.6(9) . .
C3 C4 C45 C44 -34.9(11) . .
C7 C4 C45 C46 -88.0(8) . .
C3 C4 C45 C46 148.5(8) . .
C44 C45 C46 O17 179.1(7) . .
C4 C45 C46 O17 -4.0(12) . .
C44 C45 C46 C47 0.3(12) . .
C4 C45 C46 C47 177.1(8) . .
O24 C42 C47 C46 179.5(8) . .
C43 C42 C47 C46 1.7(14) . .
O24 C42 C47 C48 -0.3(13) . .
C43 C42 C47 C48 -178.2(8) . .
O17 C46 C47 C42 -179.9(8) . .
C45 C46 C47 C42 -1.0(14) . .
O17 C46 C47 C48 0.0(14) . .
C45 C46 C47 C48 178.8(8) . .
O11 C49 C50 C51 90.8(15) . .
O12 C49 C50 C51 -98.9(14) . .
C49 C50 C51 C52 -179.5(8) . .
C50 C51 C52 C55 60.2(10) . .
C50 C51 C52 C93 -175.0(7) . .
O26 C54 C55 C56 -179.2(8) . .
C59 C54 C55 C56 -1.1(14) . .
O26 C54 C55 C52 1.6(14) . .
C59 C54 C55 C52 179.8(9) . .
C51 C52 C55 C54 -143.4(9) . .
C93 C52 C55 C54 87.8(10) . .
C51 C52 C55 C56 37.5(12) . .
C93 C52 C55 C56 -91.3(9) . .
C54 C55 C56 C57 -0.2(13) . .
C52 C55 C56 C57 179.0(8) . .
C55 C56 C57 C58 1.0(12) . .
C55 C56 C57 C64 -176.6(8) . .
C56 C57 C58 C59 -0.7(13) . .
C64 C57 C58 C59 177.0(9) . .
C56 C57 C58 O27 -178.8(7) . .
C64 C57 C58 O27 -1.2(12) . .
O27 C58 C59 C54 177.7(8) . .
C57 C58 C59 C54 -0.5(15) . .
O27 C58 C59 C60 -3.0(15) . .
C57 C58 C59 C60 178.9(9) . .
O26 C54 C59 C58 179.6(9) . .
C55 C54 C59 C58 1.4(15) . .
O26 C54 C59 C60 0.2(15) . .
C55 C54 C59 C60 -178.0(10) . .
O10 C61 C62 C63 -21.3(13) . .
O9 C61 C62 C63 154.4(10) . .
C61 C62 C63 C64 -169.1(8) . .
C58 C57 C64 C67 -86.9(9) . .
C56 C57 C64 C67 90.5(9) . .
C58 C57 C64 C63 149.0(8) . .
C56 C57 C64 C63 -33.6(12) . .
C62 C63 C64 C57 -63.9(10) . .
C62 C63 C64 C67 171.8(7) . .
O28 C66 C67 C68 179.2(7) . .
C71 C66 C67 C68 0.9(11) . .
O28 C66 C67 C64 -0.2(11) . .
C71 C66 C67 C64 -178.4(7) . .
C57 C64 C67 C68 -91.6(9) . .
C63 C64 C67 C68 35.5(10) . .
C57 C64 C67 C66 87.7(8) . .
C63 C64 C67 C66 -145.2(7) . .
C66 C67 C68 C69 0.0(11) . .
C64 C67 C68 C69 179.3(7) . .
C67 C68 C69 C70 -0.4(11) . .
C67 C68 C69 C76 -178.9(7) . .
C68 C69 C70 C71 -0.3(11) . .
C76 C69 C70 C71 178.2(7) . .
C68 C69 C70 O29 -179.3(6) . .
C76 C69 C70 O29 -0.7(10) . .
O29 C70 C71 C66 -179.7(7) . .
C69 C70 C71 C66 1.3(12) . .
O29 C70 C71 C72 -3.9(12) . .
C69 C70 C71 C72 177.1(8) . .
O28 C66 C71 C70 -179.9(7) . .
C67 C66 C71 C70 -1.6(12) . .
O28 C66 C71 C72 4.1(11) . .
C67 C66 C71 C72 -177.6(8) . .
O16 C73 C74 C75 -173.2(12) . .
O15 C73 C74 C75 4.8(15) . .
Zn4 C73 C74 C75 1(3) 1_565 .
C73 C74 C75 C76 164.7(8) . .
C70 C69 C76 C79 -88.0(8) . .
C68 C69 C76 C79 90.5(8) . .
C70 C69 C76 C75 145.8(7) . .
C68 C69 C76 C75 -35.7(9) . .
C74 C75 C76 C69 -179.6(7) . .
C74 C75 C76 C79 56.7(10) . .
C83 C78 C79 C80 -0.4(13) . .
O30 C78 C79 C80 -178.8(7) . .
C83 C78 C79 C76 -178.6(8) . .
O30 C78 C79 C76 3.0(12) . .
C69 C76 C79 C80 -93.2(8) . .
C75 C76 C79 C80 35.2(11) . .
C69 C76 C79 C78 84.8(9) . .
C75 C76 C79 C78 -146.7(8) . .
C78 C79 C80 C81 -0.9(12) . .
C76 C79 C80 C81 177.2(7) . .
C79 C80 C81 C82 1.1(13) . .
C79 C80 C81 C88 -177.5(8) . .
C80 C81 C82 O31 177.6(8) . .
C88 C81 C82 O31 -3.8(13) . .
C80 C81 C82 C83 -0.1(13) . .
C88 C81 C82 C83 178.5(8) . .
O30 C78 C83 C82 179.8(8) . .
C79 C78 C83 C82 1.4(13) . .
O30 C78 C83 C84 -1.0(14) . .
C79 C78 C83 C84 -179.4(9) . .
C81 C82 C83 C78 -1.1(14) . .
O31 C82 C83 C78 -178.9(8) . .
C81 C82 C83 C84 179.6(9) . .
O31 C82 C83 C84 1.9(13) . .
O13 C85 C86 C87 92.5(12) . .
O14 C85 C86 C87 -81.4(13) . .
C85 C86 C87 C88 -178.6(7) . .
C82 C81 C88 C87 146.9(8) . .
C80 C81 C88 C87 -34.6(12) . .
C82 C81 C88 C91 -86.3(10) . .
C80 C81 C88 C91 92.2(9) . .
C86 C87 C88 C81 -70.1(10) . .
C86 C87 C88 C91 165.3(7) . .
C95 C90 C91 C92 -1.8(12) . .
O32 C90 C91 C92 -176.8(7) . .
C95 C90 C91 C88 178.7(7) . .
O32 C90 C91 C88 3.7(11) . .
C81 C88 C91 C90 84.9(8) . .
C87 C88 C91 C90 -146.5(7) . .
C81 C88 C91 C92 -94.6(9) . .
C87 C88 C91 C92 34.1(9) . .
C90 C91 C92 C93 -0.4(11) . .
C88 C91 C92 C93 179.1(7) . .
C91 C92 C93 C94 1.0(12) . .
C91 C92 C93 C52 -175.6(7) . .
C51 C52 C93 C92 -36.9(10) . .
C55 C52 C93 C92 91.2(9) . .
C51 C52 C93 C94 146.4(8) . .
C55 C52 C93 C94 -85.5(8) . .
C92 C93 C94 O25 179.2(7) . .
C52 C93 C94 O25 -4.0(11) . .
C92 C93 C94 C95 0.5(12) . .
C52 C93 C94 C95 177.3(7) . .
C91 C90 C95 C94 3.2(13) . .
O32 C90 C95 C94 178.4(7) . .
C91 C90 C95 C96 -176.2(10) . .
O32 C90 C95 C96 -1.0(13) . .
O25 C94 C95 C90 178.7(7) . .
C93 C94 C95 C90 -2.5(12) . .
O25 C94 C95 C96 -1.9(14) . .
C93 C94 C95 C96 176.9(10) . .
O2 C1 O1 Zn2' 138.3(12) . .
C2 C1 O1 Zn2' -36.6(18) . .
O2 C1 O1 Zn2 -159.9(10) . .
C2 C1 O1 Zn2 25.2(18) . .
Zn2 Zn2' O1 C1 110.3(12) . .
O4 Zn2' O1 C1 37.0(14) 3 .
O11 Zn2' O1 C1 170.4(12) . .
O4 Zn2' O1 Zn2 -73.2(6) 3 .
O11 Zn2' O1 Zn2 60.1(4) . .
Zn2' Zn2 O1 C1 -111.8(12) . .
O3 Zn2 O1 C1 -17.2(14) 3 .
O11 Zn2 O1 C1 -175.8(12) . .
O2W Zn2 O1 C1 80.8(12) . .
O4 Zn2 O1 C1 -69.8(12) 3 .
C13 Zn2 O1 C1 -45.8(13) 3 .
O3 Zn2 O1 Zn2' 94.6(5) 3 .
O11 Zn2 O1 Zn2' -64.1(4) . .
O2W Zn2 O1 Zn2' -167.5(5) . .
O4 Zn2 O1 Zn2' 42.0(4) 3 .
C13 Zn2 O1 Zn2' 65.9(4) 3 .
O1 C1 O2 Zn1 -11.8(19) . 3_455
C2 C1 O2 Zn1 163.3(8) . 3_455
O4 C13 O3 Zn2 -0.5(16) . 3_455
C14 C13 O3 Zn2 -179.9(9) . 3_455
O3 C13 O4 Zn2' 0(2) . 3_455
C14 C13 O4 Zn2' 179.4(8) . 3_455
Zn2 C13 O4 Zn2' -0.4(9) 3_455 3_455
O3 C13 O4 Zn2 0.4(13) . 3_455
C14 C13 O4 Zn2 179.8(11) . 3_455
O6 C25 O5 Zn3' -7(2) . 3_445
C26 C25 O5 Zn3' -178.0(10) . 3_445
O5 C25 O6 Zn3 1.6(19) . 3_445
C26 C25 O6 Zn3 174.0(8) . 3_445
Zn3' C25 O6 Zn3 -3.1(5) 3_445 3_445
O8 C37 O7 Zn4 22.7(19) . .
C38 C37 O7 Zn4 -163.9(10) . .
O16' Zn4 O7 C37 -94.5(13) . .
O13 Zn4 O7 C37 -163.1(12) 3_455 .
O15 Zn4 O7 C37 -8.2(17) 1_545 .
O4W Zn4 O7 C37 94.2(13) . .
O16 Zn4 O7 C37 -60.3(13) 1_545 .
C73 Zn4 O7 C37 -40.1(14) 1_545 .
O7 C37 O8 Zn3' -148.2(12) . .
C38 C37 O8 Zn3' 38(2) . .
O7 C37 O8 Zn3 147.9(12) . .
C38 C37 O8 Zn3 -25(2) . .
Zn3 Zn3' O8 C37 -112.6(14) . .
O5 Zn3' O8 C37 -21.8(17) 3_545 .
O3W' Zn3' O8 C37 86.7(16) . .
O14 Zn3' O8 C37 -173.4(14) 1_545 .
C25 Zn3' O8 C37 -47.5(15) 3_545 .
O5 Zn3' O8 Zn3 90.8(6) 3_545 .
O3W' Zn3' O8 Zn3 -160.7(8) . .
O14 Zn3' O8 Zn3 -60.8(4) 1_545 .
C25 Zn3' O8 Zn3 65.1(5) 3_545 .
Zn3' Zn3 O8 C37 113.5(13) . .
O6 Zn3 O8 C37 29.0(16) 3_545 .
O14 Zn3 O8 C37 176.8(13) 1_545 .
O3W Zn3 O8 C37 -82.3(15) . .
O6 Zn3 O8 Zn3' -84.5(6) 3_545 .
O14 Zn3 O8 Zn3' 63.3(4) 1_545 .
O3W Zn3 O8 Zn3' 164.2(7) . .
O10 C61 O9 O9' 0.9(16) . .
C62 C61 O9 O9' -174.5(9) . .
C61 O9 O9' Zn1 -3.7(12) . 3_455
O12 C49 O11 Zn2 -9(2) . .
C50 C49 O11 Zn2 161.2(9) . .
O12 C49 O11 Zn2' 44.4(19) . .
C50 C49 O11 Zn2' -145.3(9) . .
Zn2' Zn2 O11 C49 103.0(13) . .
O3 Zn2 O11 C49 9.2(17) 3 .
O1 Zn2 O11 C49 163.7(12) . .
O2W Zn2 O11 C49 -101.4(13) . .
O4 Zn2 O11 C49 66.6(13) 3 .
C13 Zn2 O11 C49 42.4(15) 3 .
O3 Zn2 O11 Zn2' -93.7(7) 3 .
O1 Zn2 O11 Zn2' 60.7(4) . .
O2W Zn2 O11 Zn2' 155.7(5) . .
O4 Zn2 O11 Zn2' -36.4(4) 3 .
C13 Zn2 O11 Zn2' -60.5(6) 3 .
Zn2 Zn2' O11 C49 -104.2(12) . .
O4 Zn2' O11 C49 -40.3(16) 3 .
O1 Zn2' O11 C49 -167.8(12) . .
O4 Zn2' O11 Zn2 63.9(7) 3 .
O1 Zn2' O11 Zn2 -63.6(3) . .
O9 C61 O10 Zn1 2.5(14) . 3_455
C62 C61 O10 Zn1 178.1(7) . 3_455
O11 C49 O12 Zn1 167.5(15) . .
C50 C49 O12 Zn1 -3(2) . .
O9' Zn1 O12 C49 78.7(19) 3 .
O10 Zn1 O12 C49 -5(2) 3 .
O2 Zn1 O12 C49 147.4(18) 3 .
O1W Zn1 O12 C49 -112.2(19) . .
O14 C85 O13 Zn4 -174.0(10) . 3
C86 C85 O13 Zn4 12.1(17) . 3
O13 C85 O14 Zn3 31.1(15) . 1_565
C86 C85 O14 Zn3 -155.2(9) . 1_565
O13 C85 O14 Zn3' -20.3(18) . 1_565
C86 C85 O14 Zn3' 153.4(9) . 1_565
O16 C73 O15 Zn4 -0.1(15) . 1_565
C74 C73 O15 Zn4 -178.3(7) . 1_565
O15 C73 O16 O16' -4(2) . 1_565
C74 C73 O16 O16' 174.1(9) . 1_565
Zn4 C73 O16 O16' -3.8(9) 1_565 1_565
O15 C73 O16 Zn4 0.1(12) . 1_565
C74 C73 O16 Zn4 177.9(12) . 1_565
O7 Zn4 O16' O16 131.7(6) . 1_545
O13 Zn4 O16' O16 -125.4(6) 3_455 1_545
O15 Zn4 O16' O16 -3.7(6) 1_545 1_545
O4W Zn4 O16' O16 176(3) . 1_545
C73 Zn4 O16' O16 -2.0(5) 1_545 1_545
C47 C46 O17 C5 -99.7(11) . .
C45 C46 O17 C5 81.4(10) . .
O18 C5 O17 C46 -95.4(10) . .
O17 C5 O18 C6 93.5(10) . .
C11 C6 O18 C5 103.6(11) . .
C7 C6 O18 C5 -78.8(11) . .
C9 C10 O19 C17 83.6(11) . .
C11 C10 O19 C17 -104.7(10) . .
O20 C17 O19 C10 -93.4(9) . .
O19 C17 O20 C18 91.3(9) . .
C19 C18 O20 C17 -81.9(10) . .
C23 C18 O20 C17 106.6(9) . .
O22 C29 O21 C22 -96.7(9) . .
C21 C22 O21 C29 81.3(10) . .
C23 C22 O21 C29 -98.4(9) . .
C35 C30 O22 C29 105.7(9) . .
C31 C30 O22 C29 -72.8(10) . .
O21 C29 O22 C30 92.7(9) . .
O24 C41 O23 C34 -92.9(10) . .
C35 C34 O23 C41 -102.5(10) . .
C33 C34 O23 C41 78.7(10) . .
O23 C41 O24 C42 93.8(11) . .
C47 C42 O24 C41 102.9(11) . .
C43 C42 O24 C41 -79.2(11) . .
C93 C94 O25 C53 79.9(10) . .
C95 C94 O25 C53 -101.3(9) . .
O26 C53 O25 C94 -92.5(9) . .
C55 C54 O26 C53 -79.0(11) . .
C59 C54 O26 C53 102.7(10) . .
O25 C53 O26 C54 93.1(9) . .
O28 C65 O27 C58 -98.2(10) . .
C59 C58 O27 C65 -99.3(11) . .
C57 C58 O27 C65 79.0(10) . .
C67 C66 O28 C65 -74.8(10) . .
C71 C66 O28 C65 103.4(9) . .
O27 C65 O28 C66 94.1(9) . .
C71 C70 O29 C77 -98.8(9) . .
C69 C70 O29 C77 80.1(9) . .
O30 C77 O29 C70 -96.2(8) . .
O29 C77 O30 C78 96.6(9) . .
C83 C78 O30 C77 101.3(10) . .
C79 C78 O30 C77 -80.2(10) . .
C81 C82 O31 C89 81.4(10) . .
C83 C82 O31 C89 -100.7(10) . .
O32 C89 O31 C82 -94.3(10) . .
O31 C89 O32 C90 94.0(10) . .
C95 C90 O32 C89 102.8(9) . .
C91 C90 O32 C89 -81.7(9) . .

loop_
_platon_squeeze_void_nr
_platon_squeeze_void_average_x
_platon_squeeze_void_average_y
_platon_squeeze_void_average_z
_platon_squeeze_void_volume
_platon_squeeze_void_count_electrons
_platon_squeeze_void_content
1 -0.250 0.248 0.025 1467 282 ' '
2 0.873 0.256 0.400 178 39 ' '
3 0.627 0.256 0.900 178 39 ' '
4 0.250 0.752 0.059 1467 282 ' '
5 0.373 0.744 0.400 178 39 ' '
6 0.127 0.744 0.900 178 39 ' '
